data_4317393
loop_
_publ_author_name
'Janette Campbell'
'H\'el\`ene P. A. Mercier'
'Holger Franke'
'David P. Santry'
'David A. Dixon'
'Gary J. Schrobilgen'

_publ_section_title
;
 Syntheses, Crystal Structures, and Density Functional Theory Calculations
 of the closo-[1-M(CO)3(\h4-E9)]4- (E = Sn, Pb; M = Mo, W) Cluster Anions
 and Solution NMR Spectroscopic Characterization of [1-M(CO)3(\h4-Sn9)]4-
 (M = Cr, Mo, W)
;
_journal_name_full 'Inorganic Chemistry'
_journal_page_first 86
_journal_page_last 107
_journal_paper_doi 10.1021/ic010695k
_journal_volume 41
_journal_year 2002
_chemical_formula_sum 'C76 H152 K4 N10 O27 Sn9 W'
_chemical_formula_weight 3046.54
_chemical_name_systematic
;
  ?
;
_space_group_IT_number 2
_symmetry_cell_setting triclinic
_symmetry_space_group_name_Hall '-P 1'
_symmetry_space_group_name_H-M 'P -1'
_atom_sites_solution_hydrogens geom
_atom_sites_solution_primary direct
_atom_sites_solution_secondary difmap
_audit_creation_method SHELXL
_cell_angle_alpha 66.42(3)
_cell_angle_beta 76.72(3)
_cell_angle_gamma 87.27(3)
_cell_formula_units_Z 4
_cell_length_a 17.018(3)
_cell_length_b 27.057(5)
_cell_length_c 28.298(6)
_cell_measurement_temperature 293(2)
_cell_volume 11608(5)
_computing_structure_refinement 'SHELXL-93 (Sheldrick, 1993)'
_computing_structure_solution 'SHELXS-86 (Sheldrick, 1990)'
_diffrn_ambient_temperature 293(2)
_diffrn_radiation_monochromator graphite
_diffrn_radiation_source 'fine-focus sealed tube'
_diffrn_radiation_type MoK\a
_diffrn_radiation_wavelength 0.71073
_diffrn_reflns_av_R_equivalents 0.0604
_diffrn_reflns_av_sigmaI/netI 0.0564
_diffrn_reflns_limit_h_max 19
_diffrn_reflns_limit_h_min -19
_diffrn_reflns_limit_k_max 30
_diffrn_reflns_limit_k_min -30
_diffrn_reflns_limit_l_max 32
_diffrn_reflns_limit_l_min -32
_diffrn_reflns_number 96256
_diffrn_reflns_theta_max 24.08
_diffrn_reflns_theta_min 2.53
_exptl_absorpt_coefficient_mu 3.095
_exptl_crystal_density_diffrn 1.743
_exptl_crystal_F_000 5976
_refine_diff_density_max 3.481
_refine_diff_density_min -5.959
_refine_diff_density_rms 0.323
_refine_ls_extinction_coef 0.00000(5)
_refine_ls_extinction_expression Fc^*^=kFc[1+0.001xFc^2^\l^3^/sin(2\q)]^-1/4^
_refine_ls_extinction_method SHELXL
_refine_ls_goodness_of_fit_all 1.653
_refine_ls_goodness_of_fit_obs 1.911
_refine_ls_matrix_type fullcycle
_refine_ls_number_parameters 1786
_refine_ls_number_reflns 33320
_refine_ls_number_restraints 0
_refine_ls_restrained_S_all 1.687
_refine_ls_restrained_S_obs 1.911
_refine_ls_R_factor_all 0.1692
_refine_ls_R_factor_obs 0.1215
_refine_ls_shift/esd_max -3.130
_refine_ls_shift/esd_mean 0.127
_refine_ls_structure_factor_coef Fsqd
_refine_ls_weighting_details 'w=1/[\s^2^(Fo^2^)+(0.1846P)^2^+0.0034P] where P=(Fo^2^+2Fc^2^)/3'
_refine_ls_weighting_scheme calc
_refine_ls_wR_factor_all 0.4243
_refine_ls_wR_factor_obs 0.3794
_reflns_number_observed 21318
_reflns_number_total 33889
_reflns_observed_criterion >2sigma(I)
_cod_data_source_file ic010695k_1.cif
_cod_data_source_block Sn9W(CO)34-
_cod_depositor_comments
;
The following automatic conversions were performed:

'_refine_ls_weighting_scheme' value 'calc
w=1/[\s^2^(Fo^2^)+(0.1846P)^2^+0.0034P] where P=(Fo^2^+2Fc^2^)/3' was
changed to 'calc'. New tag '_refine_ls_weighting_details' was
created. The value of the new tag was set to
'w=1/[\s^2^(Fo^2^)+(0.1846P)^2^+0.0034P] where P=(Fo^2^+2Fc^2^)/3'.

Automatic conversion script
Id: cif_fix_values 3143 2015-03-26 13:38:13Z robertas 
;
_cod_original_cell_volume 11608.1(40)
_cod_database_code 4317393

loop_
_symmetry_equiv_pos_as_xyz
'x, y, z'
'-x, -y, -z'

loop_
_atom_site_aniso_label
_atom_site_aniso_U_11
_atom_site_aniso_U_22
_atom_site_aniso_U_33
_atom_site_aniso_U_23
_atom_site_aniso_U_13
_atom_site_aniso_U_12
Sn11 0.132 0.054 0.063 0.012 -0.056 -0.028
Sn12 0.145 0.058 0.033 0.002 -0.032 -0.029
Sn13 0.101 0.037 0.050 0.009 -0.023 -0.027
Sn14 0.068 0.053 0.059 -0.001 -0.026 -0.012
Sn15 0.102 0.045 0.051 0.008 -0.041 -0.034
Sn16 0.106 0.036 0.038 -0.005 -0.027 -0.025
Sn17 0.086 0.043 0.037 -0.003 -0.002 -0.026
Sn18 0.059 0.040 0.049 -0.015 -0.015 -0.012
Sn19 0.056 0.047 0.033 0.002 -0.015 -0.022
W110 0.056 0.033 0.035 -0.010 -0.010 -0.014
C11 0.054 0.050 0.054 -0.024 -0.005 0.000
O11 0.076 0.065 0.072 -0.034 -0.013 -0.002
C12 0.040 0.036 0.040 -0.012 -0.012 -0.004
O12 0.059 0.041 0.031 -0.014 -0.002 -0.002
C13 0.035 0.035 0.035 -0.014 -0.008 0.002
O13 0.056 0.042 0.072 -0.018 -0.021 -0.002
Sn21 0.083 0.067 0.074 -0.013 -0.038 -0.015
Sn22 0.084 0.081 0.046 -0.026 -0.013 -0.019
Sn23 0.070 0.044 0.050 -0.001 -0.018 -0.018
Sn24 0.051 0.049 0.061 -0.016 -0.012 0.000
Sn25 0.057 0.050 0.060 -0.018 -0.016 -0.018
Sn26 0.060 0.051 0.047 -0.028 -0.007 -0.012
Sn27 0.053 0.053 0.038 -0.012 0.004 -0.018
Sn28 0.054 0.033 0.049 -0.017 -0.010 -0.006
Sn29 0.040 0.039 0.038 -0.012 0.001 -0.009
W210 0.042 0.034 0.037 -0.016 -0.002 -0.008
C21 0.048 0.046 0.049 -0.019 -0.006 -0.004
O21 0.056 0.042 0.067 -0.019 -0.011 -0.003
C22 0.028 0.033 0.036 -0.017 -0.006 -0.002
O22 0.053 0.045 0.039 -0.025 -0.004 -0.003
C23 0.041 0.032 0.040 -0.017 -0.006 -0.004
O23 0.069 0.069 0.064 -0.043 0.000 0.004
K1 0.038 0.030 0.038 -0.017 -0.004 0.007
N100 0.061 0.056 0.054 -0.025 -0.012 0.018
C101 0.090 0.079 0.084 -0.037 -0.011 0.011
C102 0.082 0.073 0.071 -0.030 -0.018 0.011
O103 0.051 0.051 0.045 -0.015 -0.005 0.012
C104 0.030 0.042 0.046 -0.010 -0.005 0.001
C105 0.056 0.055 0.049 -0.017 -0.009 0.003
O106 0.059 0.047 0.059 -0.026 -0.006 0.016
C107 0.067 0.058 0.063 -0.027 -0.010 0.008
C108 0.055 0.057 0.055 -0.021 -0.009 0.004
N109 0.049 0.044 0.054 -0.021 -0.007 0.008
C110 0.073 0.071 0.067 -0.031 -0.012 0.012
C111 0.051 0.053 0.055 -0.020 -0.006 0.008
O112 0.045 0.055 0.049 -0.020 -0.011 0.003
C113 0.036 0.045 0.048 -0.014 -0.008 -0.003
C114 0.078 0.076 0.083 -0.031 -0.019 0.004
O115 0.072 0.056 0.071 -0.030 -0.018 0.007
C116 0.066 0.057 0.064 -0.028 -0.016 -0.002
C117 0.070 0.063 0.068 -0.033 -0.017 0.012
C118 0.051 0.054 0.056 -0.022 -0.008 0.011
C119 0.056 0.055 0.060 -0.023 -0.006 0.008
O120 0.032 0.040 0.040 -0.019 -0.011 0.001
C121 0.053 0.045 0.049 -0.026 -0.011 0.001
C122 0.059 0.056 0.057 -0.022 -0.013 0.008
O123 0.059 0.051 0.057 -0.024 -0.014 0.008
C124 0.070 0.068 0.063 -0.032 -0.016 0.005
C125 0.059 0.057 0.057 -0.029 -0.007 0.010
K2 0.041 0.033 0.039 -0.012 -0.006 -0.009
N200 0.040 0.037 0.046 -0.014 -0.011 -0.002
C201 0.036 0.039 0.042 -0.016 -0.009 0.000
C202 0.044 0.045 0.044 -0.017 -0.006 0.000
O203 0.048 0.038 0.039 -0.016 -0.009 0.002
C204 0.032 0.037 0.038 -0.008 -0.007 -0.001
C205 0.061 0.050 0.059 -0.026 -0.012 0.005
O206 0.045 0.039 0.047 -0.016 -0.008 0.001
C207 0.050 0.044 0.044 -0.017 -0.015 -0.006
C208 0.040 0.044 0.044 -0.015 -0.011 -0.006
N209 0.043 0.038 0.040 -0.015 -0.007 -0.006
C210 0.051 0.048 0.052 -0.016 -0.017 0.002
C211 0.050 0.048 0.047 -0.017 -0.012 -0.002
O212 0.047 0.037 0.039 -0.015 -0.014 0.004
C213 0.059 0.062 0.061 -0.021 -0.010 0.005
C214 0.057 0.061 0.064 -0.024 -0.018 -0.002
O215 0.050 0.039 0.047 -0.019 -0.014 0.004
C216 0.067 0.062 0.061 -0.030 -0.018 0.004
C217 0.059 0.056 0.058 -0.027 -0.016 -0.002
C218 0.053 0.052 0.052 -0.022 -0.013 0.001
C219 0.055 0.056 0.063 -0.019 -0.015 -0.004
O220 0.038 0.041 0.041 -0.015 -0.007 -0.006
C221 0.034 0.042 0.050 -0.015 -0.010 -0.003
C222 0.047 0.037 0.040 -0.017 -0.007 0.003
O223 0.035 0.035 0.036 -0.012 -0.001 0.000
C224 0.045 0.042 0.042 -0.015 -0.006 0.003
C225 0.048 0.042 0.049 -0.019 -0.013 -0.008
K3 0.040 0.050 0.041 -0.019 -0.006 -0.008
N300 0.079 0.071 0.072 -0.027 -0.017 0.015
C301 0.098 0.098 0.098 -0.039 -0.022 0.005
C302 0.116 0.116 0.116 -0.047 -0.027 0.006
O303 0.088 0.085 0.095 -0.033 -0.032 0.002
C304 0.092 0.092 0.092 -0.037 -0.021 0.005
C305 0.115 0.115 0.115 -0.046 -0.027 0.006
O306 0.075 0.082 0.076 -0.021 -0.020 0.003
C307 0.103 0.103 0.103 -0.041 -0.024 0.005
C308 0.111 0.111 0.111 -0.044 -0.025 0.006
N309 0.094 0.096 0.090 -0.037 -0.017 0.007
C310 0.100 0.100 0.100 -0.040 -0.023 0.005
C311 0.076 0.076 0.076 -0.031 -0.018 0.004
O312 0.074 0.077 0.069 -0.035 -0.025 0.002
C313 0.070 0.070 0.070 -0.028 -0.016 0.003
C314 0.053 0.053 0.053 -0.021 -0.012 0.003
O315 0.053 0.053 0.057 -0.019 -0.016 0.007
C316 0.083 0.083 0.083 -0.033 -0.019 0.004
C317 0.099 0.099 0.099 -0.040 -0.023 0.005
C318 0.111 0.111 0.111 -0.044 -0.026 0.006
C319 0.108 0.108 0.108 -0.043 -0.025 0.005
O320 0.059 0.062 0.062 -0.019 -0.003 0.009
C321 0.074 0.074 0.074 -0.030 -0.017 0.004
C322 0.078 0.078 0.078 -0.031 -0.018 0.004
O323 0.062 0.064 0.071 -0.033 -0.010 0.014
C324 0.087 0.087 0.087 -0.035 -0.020 0.004
C325 0.080 0.080 0.080 -0.032 -0.018 0.004
K4 0.052 0.027 0.045 -0.010 -0.009 -0.008
N400 0.072 0.068 0.073 -0.029 -0.012 0.002
C401 0.073 0.073 0.073 -0.029 -0.017 0.004
C402 0.090 0.090 0.090 -0.036 -0.021 0.004
O403 0.074 0.074 0.077 -0.028 -0.014 0.009
C404 0.081 0.081 0.081 -0.032 -0.019 0.004
C405 0.066 0.066 0.066 -0.026 -0.015 0.003
O406 0.082 0.076 0.080 -0.032 -0.031 0.000
C407 0.091 0.091 0.091 -0.036 -0.021 0.005
C408 0.118 0.118 0.118 -0.047 -0.027 0.006
N409 0.081 0.084 0.078 -0.029 -0.019 0.010
C410 0.076 0.076 0.076 -0.030 -0.017 0.004
C411 0.061 0.061 0.061 -0.024 -0.014 0.003
O412 0.068 0.067 0.077 -0.020 -0.015 0.001
C413 0.087 0.087 0.087 -0.035 -0.020 0.004
C414 0.058 0.058 0.058 -0.023 -0.013 0.003
O415 0.065 0.061 0.069 -0.026 -0.011 -0.002
C416 0.071 0.071 0.071 -0.028 -0.016 0.004
C417 0.074 0.074 0.074 -0.029 -0.017 0.004
C418 0.086 0.086 0.086 -0.034 -0.020 0.004
C419 0.079 0.079 0.079 -0.031 -0.018 0.004
O420 0.076 0.062 0.081 -0.029 -0.011 0.006
C421 0.052 0.052 0.052 -0.021 -0.012 0.003
C422 0.069 0.069 0.069 -0.027 -0.016 0.003
O423 0.064 0.055 0.067 -0.021 -0.023 0.000
C424 0.076 0.076 0.076 -0.030 -0.018 0.004
C425 0.086 0.086 0.086 -0.035 -0.020 0.004
K5 0.091 0.070 0.043 -0.027 0.007 -0.023
N500 0.068 0.066 0.068 -0.024 -0.009 -0.002
O503 0.062 0.064 0.067 -0.023 -0.013 0.003
O506 0.094 0.094 0.093 -0.041 -0.017 0.012
N509 0.131 0.128 0.126 -0.057 -0.026 0.012
O512 0.178 0.180 0.174 -0.070 -0.044 0.010
O515 0.124 0.119 0.109 -0.051 -0.024 0.001
O520 0.121 0.117 0.121 -0.053 -0.026 -0.002
O523 0.189 0.191 0.195 -0.070 -0.045 0.012
K6 0.083 0.108 0.069 -0.060 -0.027 0.034
K7 0.069 0.117 0.084 -0.081 -0.023 0.033
K8 0.137 0.122 0.125 -0.093 0.053 -0.063

loop_
_atom_site_label
_atom_site_type_symbol
_atom_site_fract_x
_atom_site_fract_y
_atom_site_fract_z
_atom_site_U_iso_or_equiv
_atom_site_thermal_displace_type
_atom_site_occupancy
_atom_site_calc_flag
_atom_site_refinement_flags
_atom_site_disorder_group
Sn11 Sn 0.0203(2) 0.15840(8) -0.17293(8) 0.088 Uani 1 d . .
Sn12 Sn -0.1303(2) 0.21254(8) -0.15126(7) 0.082 Uani 1 d . .
Sn13 Sn -0.12510(13) 0.10769(7) -0.17804(7) 0.070 Uani 1 d . .
Sn14 Sn 0.01852(11) 0.16358(7) -0.27980(7) 0.064 Uani 1 d . .
Sn15 Sn 0.01281(12) 0.26825(7) -0.25175(7) 0.069 Uani 1 d . .
Sn16 Sn -0.15789(12) 0.29902(7) -0.25092(6) 0.061 Uani 1 d . .
Sn17 Sn -0.25114(11) 0.18793(7) -0.20136(6) 0.061 Uani 1 d . .
Sn18 Sn -0.15221(10) 0.15477(6) -0.28745(6) 0.049 Uani 1 d . .
Sn19 Sn -0.05526(9) 0.26456(6) -0.33802(6) 0.049 Uani 1 d . .
W110 W -0.23636(5) 0.26041(4) -0.31353(3) 0.042 Uani 1 d . .
C11 C -0.3488(13) 0.2454(9) -0.2936(9) 0.053 Uani 1 d . .
O11 O -0.4214(11) 0.2370(7) -0.2766(7) 0.069 Uani 1 d . .
C12 C -0.2345(11) 0.2556(8) -0.3779(8) 0.039 Uani 1 d . .
O12 O -0.2325(8) 0.2514(6) -0.4211(5) 0.045 Uani 1 d . .
C13 C -0.2605(11) 0.3359(8) -0.3472(8) 0.035 Uani 1 d . .
O13 O -0.2739(9) 0.3793(6) -0.3682(7) 0.057 Uani 1 d . .
Sn21 Sn 0.46291(12) 0.34633(8) 0.16906(8) 0.075 Uani 1 d . .
Sn22 Sn 0.61294(12) 0.29167(9) 0.14746(7) 0.070 Uani 1 d . .
Sn23 Sn 0.61081(11) 0.39676(7) 0.17312(7) 0.059 Uani 1 d . .
Sn24 Sn 0.46767(10) 0.34175(7) 0.27523(7) 0.056 Uani 1 d . .
Sn25 Sn 0.47095(10) 0.23680(7) 0.24850(7) 0.056 Uani 1 d . .
Sn26 Sn 0.64041(10) 0.20593(7) 0.24788(6) 0.050 Uani 1 d . .
Sn27 Sn 0.73640(9) 0.31612(7) 0.19661(6) 0.052 Uani 1 d . .
Sn28 Sn 0.63956(9) 0.34995(6) 0.28215(6) 0.045 Uani 1 d . .
Sn29 Sn 0.54106(8) 0.24044(6) 0.33431(6) 0.042 Uani 1 d . .
W210 W 0.72231(5) 0.24415(3) 0.30922(3) 0.038 Uani 1 d . .
C21 C 0.7523(13) 0.1687(9) 0.3429(9) 0.048 Uani 1 d . .
O21 O 0.7691(9) 0.1270(6) 0.3610(6) 0.056 Uani 1 d . .
C22 C 0.7181(10) 0.2477(8) 0.3767(7) 0.031 Uani 1 d . .
O22 O 0.7170(8) 0.2521(6) 0.4164(5) 0.044 Uani 1 d . .
C23 C 0.8340(11) 0.2601(8) 0.2863(8) 0.037 Uani 1 d . .
O23 O 0.9081(10) 0.2707(7) 0.2717(7) 0.065 Uani 1 d . .
K1 K 0.6027(2) 0.6311(2) 0.4639(2) 0.035 Uani 1 d . .
N100 N 0.5176(12) 0.6927(8) 0.5248(8) 0.057 Uani 1 d . .
C101 C 0.4787(18) 0.6529(12) 0.5761(12) 0.084 Uani 1 d . .
H10A H 0.4312(18) 0.6377(12) 0.5723(12) 0.101 Uiso 1 calc R .
H10B H 0.4598(18) 0.6715(12) 0.5993(12) 0.101 Uiso 1 calc R .
C102 C 0.5250(17) 0.6089(12) 0.6023(11) 0.075 Uani 1 d . .
H10C H 0.5765(17) 0.6227(12) 0.6025(11) 0.090 Uiso 1 calc R .
H10D H 0.4962(17) 0.5893(12) 0.6388(11) 0.090 Uiso 1 calc R .
O103 O 0.5382(8) 0.5734(6) 0.5748(6) 0.052 Uani 1 d . .
C104 C 0.5814(11) 0.5298(9) 0.6016(8) 0.043 Uani 1 d . .
H10E H 0.5497(11) 0.5097(9) 0.6372(8) 0.051 Uiso 1 calc R .
H10F H 0.6313(11) 0.5432(9) 0.6042(8) 0.051 Uiso 1 calc R .
C105 C 0.5993(14) 0.4947(10) 0.5741(9) 0.055 Uani 1 d . .
H10G H 0.6276(14) 0.4643(10) 0.5940(9) 0.066 Uiso 1 calc R .
H10H H 0.5491(14) 0.4807(10) 0.5725(9) 0.066 Uiso 1 calc R .
O106 O 0.6479(9) 0.5211(6) 0.5214(6) 0.055 Uani 1 d . .
C107 C 0.6660(15) 0.4889(11) 0.4924(10) 0.063 Uani 1 d . .
H10I H 0.6165(15) 0.4788(11) 0.4863(10) 0.075 Uiso 1 calc R .
H10J H 0.6890(15) 0.4560(11) 0.5130(10) 0.075 Uiso 1 calc R .
C108 C 0.7259(14) 0.5176(10) 0.4386(9) 0.057 Uani 1 d . .
H10K H 0.7763(14) 0.5268(10) 0.4443(9) 0.068 Uiso 1 calc R .
H10L H 0.7372(14) 0.4936(10) 0.4203(9) 0.068 Uiso 1 calc R .
N109 N 0.6909(11) 0.5682(8) 0.4051(7) 0.050 Uani 1 d . .
C110 C 0.7598(16) 0.6010(12) 0.3626(11) 0.070 Uani 1 d . .
H11A H 0.7948(16) 0.5774(12) 0.3501(11) 0.084 Uiso 1 calc R .
H11B H 0.7391(16) 0.6262(12) 0.3331(11) 0.084 Uiso 1 calc R .
C111 C 0.8063(13) 0.6307(10) 0.3797(10) 0.055 Uani 1 d . .
H11C H 0.8274(13) 0.6060(10) 0.4092(10) 0.066 Uiso 1 calc R .
H11D H 0.8517(13) 0.6502(10) 0.3510(10) 0.066 Uiso 1 calc R .
O112 O 0.7561(8) 0.6678(6) 0.3955(6) 0.050 Uani 1 d . .
C113 C 0.8026(12) 0.7058(9) 0.4058(9) 0.045 Uani 1 d . .
H11E H 0.8420(12) 0.7271(9) 0.3739(9) 0.054 Uiso 1 calc R .
H11F H 0.8313(12) 0.6859(9) 0.4331(9) 0.054 Uiso 1 calc R .
C114 C 0.7423(17) 0.7441(12) 0.4243(12) 0.079 Uani 1 d . .
H11G H 0.7727(17) 0.7688(12) 0.4314(12) 0.095 Uiso 1 calc R .
H11H H 0.7169(17) 0.7655(12) 0.3957(12) 0.095 Uiso 1 calc R .
O115 O 0.6873(10) 0.7190(7) 0.4656(7) 0.065 Uani 1 d . .
C116 C 0.6365(14) 0.7561(10) 0.4800(10) 0.061 Uani 1 d . .
H11I H 0.6097(14) 0.7766(10) 0.4518(10) 0.073 Uiso 1 calc R .
H11J H 0.6685(14) 0.7812(10) 0.4856(10) 0.073 Uiso 1 calc R .
C117 C 0.5755(15) 0.7257(11) 0.5295(10) 0.065 Uani 1 d . .
H11K H 0.6037(15) 0.7029(11) 0.5560(10) 0.078 Uiso 1 calc R .
H11L H 0.5469(15) 0.7514(11) 0.5424(10) 0.078 Uiso 1 calc R .
C118 C 0.4570(13) 0.7270(10) 0.4981(9) 0.054 Uani 1 d . .
H11M H 0.4839(13) 0.7605(10) 0.4711(9) 0.065 Uiso 1 calc R .
H11N H 0.4174(13) 0.7359(10) 0.5239(9) 0.065 Uiso 1 calc R .
C119 C 0.4119(14) 0.6994(10) 0.4718(10) 0.058 Uani 1 d . .
H11O H 0.3847(14) 0.6658(10) 0.4985(10) 0.070 Uiso 1 calc R .
H11P H 0.3714(14) 0.7228(10) 0.4566(10) 0.070 Uiso 1 calc R .
O120 O 0.4643(7) 0.6895(5) 0.4343(5) 0.036 Uani 1 d . .
C121 C 0.4247(13) 0.6674(9) 0.4069(9) 0.047 Uani 1 d . .
H12A H 0.3939(13) 0.6345(9) 0.4320(9) 0.056 Uiso 1 calc R .
H12B H 0.3876(13) 0.6930(9) 0.3899(9) 0.056 Uiso 1 calc R .
C122 C 0.4839(14) 0.6559(10) 0.3674(10) 0.058 Uani 1 d . .
H12C H 0.5171(14) 0.6884(10) 0.3440(10) 0.070 Uiso 1 calc R .
H12D H 0.4561(14) 0.6454(10) 0.3463(10) 0.070 Uiso 1 calc R .
O123 O 0.5349(9) 0.6138(6) 0.3902(6) 0.055 Uani 1 d . .
C124 C 0.5818(15) 0.5944(11) 0.3548(10) 0.065 Uani 1 d . .
H12E H 0.6146(15) 0.6242(11) 0.3257(10) 0.078 Uiso 1 calc R .
H12F H 0.5464(15) 0.5801(11) 0.3404(10) 0.078 Uiso 1 calc R .
C125 C 0.6388(14) 0.5490(10) 0.3807(10) 0.057 Uani 1 d . .
H12G H 0.6062(14) 0.5175(10) 0.4074(10) 0.069 Uiso 1 calc R .
H12H H 0.6719(14) 0.5384(10) 0.3538(10) 0.069 Uiso 1 calc R .
K2 K 1.0047(2) 0.4255(2) 0.3832(2) 0.038 Uani 1 d . .
N200 N 0.8842(10) 0.4042(7) 0.3293(7) 0.041 Uani 1 d . .
C201 C 0.8418(11) 0.4499(8) 0.3119(8) 0.039 Uani 1 d . .
H20A H 0.8018(11) 0.4509(8) 0.3420(8) 0.047 Uiso 1 calc R .
H20B H 0.8128(11) 0.4469(8) 0.2873(8) 0.047 Uiso 1 calc R .
C202 C 0.8917(12) 0.5042(9) 0.2844(8) 0.045 Uani 1 d . .
H20C H 0.9360(12) 0.5032(9) 0.2563(8) 0.054 Uiso 1 calc R .
H20D H 0.8579(12) 0.5335(9) 0.2692(8) 0.054 Uiso 1 calc R .
O203 O 0.9214(8) 0.5117(6) 0.3236(5) 0.041 Uani 1 d . .
C204 C 0.9678(11) 0.5616(8) 0.3008(8) 0.038 Uani 1 d . .
H20E H 0.9348(11) 0.5910(8) 0.2846(8) 0.046 Uiso 1 calc R .
H20F H 1.0136(11) 0.5608(8) 0.2734(8) 0.046 Uiso 1 calc R .
C205 C 0.9972(14) 0.5706(10) 0.3436(9) 0.056 Uani 1 d . .
H20G H 1.0198(14) 0.6071(10) 0.3307(9) 0.067 Uiso 1 calc R .
H20H H 0.9535(14) 0.5640(10) 0.3745(9) 0.067 Uiso 1 calc R .
O206 O 1.0617(8) 0.5297(6) 0.3564(6) 0.045 Uani 1 d . .
C207 C 1.1034(13) 0.5427(9) 0.3912(9) 0.046 Uani 1 d . .
H20I H 1.0653(13) 0.5399(9) 0.4236(9) 0.055 Uiso 1 calc R .
H20J H 1.1273(13) 0.5792(9) 0.3732(9) 0.055 Uiso 1 calc R .
C208 C 1.1678(12) 0.5027(9) 0.4035(8) 0.043 Uani 1 d . .
H20K H 1.2040(12) 0.5049(9) 0.3707(8) 0.051 Uiso 1 calc R .
H20L H 1.1992(12) 0.5116(9) 0.4239(8) 0.051 Uiso 1 calc R .
N209 N 1.1323(10) 0.4469(7) 0.4339(7) 0.040 Uani 1 d . .
C210 C 1.1966(13) 0.4054(9) 0.4366(9) 0.050 Uani 1 d . .
H21A H 1.1746(13) 0.3707(9) 0.4640(9) 0.060 Uiso 1 calc R .
H21B H 1.2422(13) 0.4162(9) 0.4462(9) 0.060 Uiso 1 calc R .
C211 C 1.2251(13) 0.3998(9) 0.3850(9) 0.048 Uani 1 d . .
H21C H 1.2444(13) 0.4349(9) 0.3572(9) 0.058 Uiso 1 calc R .
H21D H 1.2700(13) 0.3762(9) 0.3872(9) 0.058 Uiso 1 calc R .
O212 O 1.1634(8) 0.3788(6) 0.3720(5) 0.041 Uani 1 d . .
C213 C 1.1893(14) 0.3683(11) 0.3272(10) 0.063 Uani 1 d . .
H21E H 1.2353(14) 0.3457(11) 0.3311(10) 0.075 Uiso 1 calc R .
H21F H 1.2073(14) 0.4021(11) 0.2969(10) 0.075 Uiso 1 calc R .
C214 C 1.1220(14) 0.3394(11) 0.3155(10) 0.060 Uani 1 d . .
H21G H 1.1430(14) 0.3334(11) 0.2834(10) 0.072 Uiso 1 calc R .
H21H H 1.1049(14) 0.3047(11) 0.3446(10) 0.072 Uiso 1 calc R .
O215 O 1.0553(8) 0.3739(6) 0.3094(6) 0.044 Uani 1 d . .
C216 C 0.9898(15) 0.3472(11) 0.3037(10) 0.061 Uani 1 d . .
H21I H 0.9666(15) 0.3176(11) 0.3371(10) 0.074 Uiso 1 calc R .
H21J H 1.0088(15) 0.3327(11) 0.2771(10) 0.074 Uiso 1 calc R .
C217 C 0.9256(14) 0.3891(10) 0.2871(10) 0.056 Uani 1 d . .
H21K H 0.9517(14) 0.4210(10) 0.2571(10) 0.067 Uiso 1 calc R .
H21L H 0.8863(14) 0.3741(10) 0.2758(10) 0.067 Uiso 1 calc R .
C218 C 0.8278(13) 0.3569(10) 0.3721(9) 0.052 Uani 1 d . .
H21M H 0.7817(13) 0.3535(10) 0.3585(9) 0.062 Uiso 1 calc R .
H21N H 0.8564(13) 0.3238(10) 0.3785(9) 0.062 Uiso 1 calc R .
C219 C 0.7986(14) 0.3622(10) 0.4218(10) 0.059 Uani 1 d . .
H21O H 0.7665(14) 0.3939(10) 0.4161(10) 0.071 Uiso 1 calc R .
H21P H 0.7637(14) 0.3309(10) 0.4464(10) 0.071 Uiso 1 calc R .
O220 O 0.8627(8) 0.3671(6) 0.4448(5) 0.041 Uani 1 d . .
C221 C 0.8310(11) 0.3726(9) 0.4936(8) 0.043 Uani 1 d . .
H22A H 0.7860(11) 0.3466(9) 0.5146(8) 0.052 Uiso 1 calc R .
H22B H 0.8117(11) 0.4086(9) 0.4868(8) 0.052 Uiso 1 calc R .
C222 C 0.9001(12) 0.3624(8) 0.5243(8) 0.042 Uani 1 d . .
H22C H 0.8791(12) 0.3640(8) 0.5585(8) 0.050 Uiso 1 calc R .
H22D H 0.9203(12) 0.3268(8) 0.5301(8) 0.050 Uiso 1 calc R .
O223 O 0.9697(7) 0.4060(5) 0.4915(5) 0.037 Uani 1 d . .
C224 C 1.0343(12) 0.3937(9) 0.5164(8) 0.044 Uani 1 d . .
H22E H 1.0592(12) 0.3614(9) 0.5143(8) 0.053 Uiso 1 calc R .
H22F H 1.0160(12) 0.3878(9) 0.5534(8) 0.053 Uiso 1 calc R .
C225 C 1.0907(12) 0.4394(9) 0.4887(8) 0.045 Uani 1 d . .
H22G H 1.1313(12) 0.4357(9) 0.5089(8) 0.054 Uiso 1 calc R .
H22H H 1.0622(12) 0.4717(9) 0.4873(8) 0.054 Uiso 1 calc R .
K3 K 0.0905(3) 0.1316(2) 0.4602(2) 0.044 Uani 1 d . .
N300 N 0.0003(14) 0.1885(10) 0.5213(9) 0.075 Uani 1 d . .
C301 C 0.0603(20) 0.2222(15) 0.5300(14) 0.098 Uani 1 d . .
H30A H 0.0311(20) 0.2484(15) 0.5417(14) 0.117 Uiso 1 calc R .
H30K H 0.0852(20) 0.1987(15) 0.5581(14) 0.117 Uiso 1 calc R .
C302 C 0.1137(22) 0.2461(16) 0.4906(15) 0.116 Uani 1 d . .
H30B H 0.1432(22) 0.2708(16) 0.4983(15) 0.139 Uiso 1 calc R .
H30L H 0.0881(22) 0.2679(16) 0.4622(15) 0.139 Uiso 1 calc R .
O303 O 0.1734(12) 0.2129(9) 0.4706(8) 0.088 Uani 1 d . .
C304 C 0.2346(19) 0.2377(14) 0.4257(13) 0.092 Uani 1 d . .
H30C H 0.2649(19) 0.2633(14) 0.4317(13) 0.110 Uiso 1 calc R .
H30D H 0.2099(19) 0.2581(14) 0.3964(13) 0.110 Uiso 1 calc R .
C305 C 0.2916(22) 0.2017(16) 0.4099(15) 0.115 Uani 1 d . .
H30E H 0.3363(22) 0.2227(16) 0.3815(15) 0.139 Uiso 1 calc R .
H30F H 0.3131(22) 0.1780(16) 0.4396(15) 0.139 Uiso 1 calc R .
O306 O 0.2501(11) 0.1722(8) 0.3932(8) 0.080 Uani 1 d . .
C307 C 0.3010(21) 0.1299(15) 0.3837(14) 0.103 Uani 1 d . .
H30G H 0.3092(21) 0.1030(15) 0.4171(14) 0.124 Uiso 1 calc R .
H30H H 0.3534(21) 0.1457(15) 0.3612(14) 0.124 Uiso 1 calc R .
C308 C 0.2584(22) 0.1036(16) 0.3569(15) 0.111 Uani 1 d . .
H30I H 0.2411(22) 0.1307(16) 0.3270(15) 0.133 Uiso 1 calc R .
H30J H 0.2938(22) 0.0797(16) 0.3448(15) 0.133 Uiso 1 calc R .
N309 N 0.1884(16) 0.0729(12) 0.3986(11) 0.094 Uani 1 d . .
C310 C 0.1344(20) 0.0572(14) 0.3689(14) 0.100 Uani 1 d . .
H31A H 0.0994(20) 0.0260(14) 0.3936(14) 0.120 Uiso 1 calc R .
H31B H 0.1683(20) 0.0475(14) 0.3417(14) 0.120 Uiso 1 calc R .
C311 C 0.0798(17) 0.1066(12) 0.3421(11) 0.076 Uani 1 d . .
H31C H 0.1147(17) 0.1370(12) 0.3156(11) 0.092 Uiso 1 calc R .
H31D H 0.0456(17) 0.0955(12) 0.3246(11) 0.092 Uiso 1 calc R .
O312 O 0.0335(10) 0.1216(8) 0.3790(7) 0.070 Uani 1 d . .
C313 C -0.0218(16) 0.1615(12) 0.3572(11) 0.070 Uani 1 d . .
H31E H 0.0090(16) 0.1949(12) 0.3333(11) 0.084 Uiso 1 calc R .
H31F H -0.0482(16) 0.1495(12) 0.3364(11) 0.084 Uiso 1 calc R .
C314 C -0.0828(13) 0.1725(10) 0.3955(9) 0.053 Uani 1 d . .
H31G H -0.1152(13) 0.1398(10) 0.4195(9) 0.063 Uiso 1 calc R .
H31H H -0.1182(13) 0.1992(10) 0.3779(9) 0.063 Uiso 1 calc R .
O315 O -0.0422(9) 0.1933(6) 0.4258(6) 0.055 Uani 1 d . .
C316 C -0.1012(17) 0.1996(13) 0.4676(12) 0.083 Uani 1 d . .
H31I H -0.1253(17) 0.1647(13) 0.4932(12) 0.099 Uiso 1 calc R .
H31J H -0.1436(17) 0.2218(13) 0.4535(12) 0.099 Uiso 1 calc R .
C317 C -0.0618(20) 0.2246(14) 0.4921(14) 0.099 Uani 1 d . .
H31K H -0.1023(20) 0.2336(14) 0.5173(14) 0.119 Uiso 1 calc R .
H31L H -0.0343(20) 0.2580(14) 0.4653(14) 0.119 Uiso 1 calc R .
C318 C -0.0546(21) 0.1432(15) 0.5710(14) 0.111 Uani 1 d . .
H31M H -0.0898(21) 0.1252(15) 0.5596(14) 0.133 Uiso 1 calc R .
H31N H -0.0880(21) 0.1591(15) 0.5934(14) 0.133 Uiso 1 calc R .
C319 C 0.0008(21) 0.1014(15) 0.6026(15) 0.108 Uani 1 d . .
H31O H 0.0498(21) 0.1186(15) 0.6022(15) 0.130 Uiso 1 calc R .
H31P H -0.0274(21) 0.0804(15) 0.6389(15) 0.130 Uiso 1 calc R .
O320 O 0.0175(9) 0.0680(7) 0.5706(7) 0.065 Uani 1 d . .
C321 C 0.0645(16) 0.0226(12) 0.5987(11) 0.074 Uani 1 d . .
H32A H 0.1102(16) 0.0365(12) 0.6056(11) 0.089 Uiso 1 calc R .
H32B H 0.0307(16) -0.0008(12) 0.6324(11) 0.089 Uiso 1 calc R .
C322 C 0.0927(17) -0.0075(12) 0.5669(11) 0.078 Uani 1 d . .
H32C H 0.0462(17) -0.0245(12) 0.5639(11) 0.094 Uiso 1 calc R .
H32H H 0.1250(17) -0.0361(12) 0.5853(11) 0.094 Uiso 1 calc R .
O323 O 0.1406(10) 0.0234(7) 0.5137(7) 0.065 Uani 1 d . .
C324 C 0.1577(18) -0.0109(13) 0.4840(12) 0.087 Uani 1 d . .
H32D H 0.1097(18) -0.0182(13) 0.4744(12) 0.105 Uiso 1 calc R .
H32E H 0.1788(18) -0.0449(13) 0.5042(12) 0.105 Uiso 1 calc R .
C325 C 0.2190(17) 0.0223(12) 0.4370(11) 0.080 Uani 1 d . .
H32F H 0.2421(17) 0.0002(12) 0.4180(11) 0.096 Uiso 1 calc R .
H32G H 0.2620(17) 0.0331(12) 0.4487(11) 0.096 Uiso 1 calc R .
K4 K 0.4922(3) 0.0726(2) 0.6135(2) 0.043 Uani 1 d . .
N400 N 0.3629(13) 0.0485(10) 0.5633(9) 0.072 Uani 1 d . .
C401 C 0.2929(16) 0.0868(12) 0.5663(11) 0.073 Uani 1 d . .
H40A H 0.3094(16) 0.1229(12) 0.5395(11) 0.087 Uiso 1 calc R .
H40B H 0.2463(16) 0.0744(12) 0.5590(11) 0.087 Uiso 1 calc R .
C402 C 0.2708(19) 0.0887(14) 0.6179(12) 0.090 Uani 1 d . .
H40C H 0.2209(19) 0.1073(14) 0.6208(12) 0.108 Uiso 1 calc R .
H40D H 0.2609(19) 0.0521(14) 0.6448(12) 0.108 Uiso 1 calc R .
O403 O 0.3331(11) 0.1162(8) 0.6284(8) 0.076 Uani 1 d . .
C404 C 0.3018(17) 0.1210(13) 0.6758(12) 0.081 Uani 1 d . .
H40E H 0.2888(17) 0.0859(13) 0.7050(12) 0.097 Uiso 1 calc R .
H40F H 0.2539(17) 0.1419(13) 0.6744(12) 0.097 Uiso 1 calc R .
C405 C 0.3733(15) 0.1512(11) 0.6810(11) 0.066 Uani 1 d . .
H40G H 0.3838(15) 0.1859(11) 0.6510(11) 0.079 Uiso 1 calc R .
H40H H 0.3555(15) 0.1585(11) 0.7126(11) 0.079 Uiso 1 calc R .
O406 O 0.4457(12) 0.1259(8) 0.6836(7) 0.077 Uani 1 d . .
C407 C 0.5016(19) 0.1503(14) 0.6856(13) 0.091 Uani 1 d . .
H40I H 0.4801(19) 0.1686(14) 0.7088(13) 0.109 Uiso 1 calc R .
H40J H 0.5216(19) 0.1781(14) 0.6504(13) 0.109 Uiso 1 calc R .
C408 C 0.5785(23) 0.1179(17) 0.7052(15) 0.118 Uani 1 d . .
H40K H 0.6182(23) 0.1419(17) 0.7062(15) 0.141 Uiso 1 calc R .
H40L H 0.5621(23) 0.0888(17) 0.7400(15) 0.141 Uiso 1 calc R .
N409 N 0.6110(14) 0.0965(11) 0.6632(10) 0.082 Uani 1 d . .
C410 C 0.6637(17) 0.1420(12) 0.6248(11) 0.076 Uani 1 d . .
H41A H 0.7097(17) 0.1446(12) 0.6387(11) 0.091 Uiso 1 calc R .
H41B H 0.6348(17) 0.1749(12) 0.6191(11) 0.091 Uiso 1 calc R .
C411 C 0.6960(14) 0.1367(11) 0.5686(10) 0.061 Uani 1 d . .
H41C H 0.7305(14) 0.1681(11) 0.5438(10) 0.073 Uiso 1 calc R .
H41D H 0.7275(14) 0.1049(11) 0.5735(10) 0.073 Uiso 1 calc R .
O412 O 0.6332(11) 0.1329(8) 0.5496(7) 0.074 Uani 1 d . .
C413 C 0.6600(18) 0.1253(14) 0.5050(12) 0.087 Uani 1 d . .
H41E H 0.6770(18) 0.0886(14) 0.5134(12) 0.104 Uiso 1 calc R .
H41P H 0.7064(18) 0.1498(14) 0.4832(12) 0.104 Uiso 1 calc R .
C414 C 0.5900(14) 0.1360(10) 0.4731(10) 0.058 Uani 1 d . .
H41F H 0.5681(14) 0.1710(10) 0.4683(10) 0.070 Uiso 1 calc R .
H41G H 0.6115(14) 0.1356(10) 0.4384(10) 0.070 Uiso 1 calc R .
O415 O 0.5255(10) 0.0923(7) 0.5045(7) 0.066 Uani 1 d . .
C416 C 0.4584(15) 0.1059(11) 0.4783(11) 0.071 Uani 1 d . .
H41H H 0.4760(15) 0.1114(11) 0.4414(11) 0.085 Uiso 1 calc R .
H41I H 0.4335(15) 0.1381(11) 0.4806(11) 0.085 Uiso 1 calc R .
C417 C 0.3990(16) 0.0554(12) 0.5101(11) 0.074 Uani 1 d . .
H41J H 0.3565(16) 0.0583(12) 0.4915(11) 0.088 Uiso 1 calc R .
H41K H 0.4281(16) 0.0235(12) 0.5108(11) 0.088 Uiso 1 calc R .
C418 C 0.3348(18) -0.0037(13) 0.5917(12) 0.086 Uani 1 d . .
H41L H 0.3055(18) -0.0140(13) 0.5712(12) 0.103 Uiso 1 calc R .
H41M H 0.2966(18) -0.0058(13) 0.6238(12) 0.103 Uiso 1 calc R .
C419 C 0.3994(17) -0.0450(12) 0.6074(12) 0.079 Uani 1 d . .
H41N H 0.3742(17) -0.0811(12) 0.6260(12) 0.094 Uiso 1 calc R .
H41O H 0.4384(17) -0.0437(12) 0.5759(12) 0.094 Uiso 1 calc R .
O420 O 0.4388(11) -0.0326(7) 0.6404(7) 0.075 Uani 1 d . .
C421 C 0.5067(13) -0.0700(10) 0.6548(9) 0.052 Uani 1 d . .
H42A H 0.5481(13) -0.0644(10) 0.6230(9) 0.062 Uiso 1 calc R .
H42B H 0.4858(13) -0.1072(10) 0.6698(9) 0.062 Uiso 1 calc R .
C422 C 0.5434(16) -0.0601(11) 0.6938(10) 0.069 Uani 1 d . .
H42C H 0.5011(16) -0.0615(11) 0.7240(10) 0.082 Uiso 1 calc R .
H42D H 0.5804(16) -0.0881(11) 0.7065(10) 0.082 Uiso 1 calc R .
O423 O 0.5837(10) -0.0112(7) 0.6709(7) 0.062 Uani 1 d . .
C424 C 0.6073(17) -0.0038(12) 0.7136(11) 0.076 Uani 1 d . .
H42E H 0.6382(17) -0.0335(12) 0.7317(11) 0.091 Uiso 1 calc R .
H42F H 0.5606(17) -0.0004(12) 0.7390(11) 0.091 Uiso 1 calc R .
C425 C 0.6635(18) 0.0532(13) 0.6819(12) 0.086 Uani 1 d . .
H42G H 0.6913(18) 0.0592(13) 0.7056(12) 0.103 Uiso 1 calc R .
H42H H 0.7037(18) 0.0513(13) 0.6523(12) 0.103 Uiso 1 calc R .
K5 K 1.0579(4) 0.5409(3) 0.0965(2) 0.069 Uani 1 d . .
N500 N 0.9819(13) 0.6464(9) 0.0958(9) 0.069 Uani 1 d . .
C501 C 0.9875(14) 0.6504(11) 0.1431(10) 0.061 Uiso 1 d . .
C502 C 1.0697(15) 0.6360(11) 0.1583(10) 0.067 Uiso 1 d . .
O503 O 1.0811(10) 0.5789(7) 0.1698(7) 0.066 Uani 1 d . .
C504 C 1.1559(17) 0.5670(13) 0.1868(12) 0.079 Uiso 1 d . .
C505 C 1.1600(19) 0.5047(14) 0.2025(14) 0.094 Uiso 1 d . .
O506 O 1.1703(13) 0.4907(9) 0.1594(9) 0.094 Uani 1 d . .
C507 C 1.1766(26) 0.4313(20) 0.1798(18) 0.138 Uiso 1 d . .
C508 C 1.1885(22) 0.4198(15) 0.1264(15) 0.103 Uiso 1 d . .
N509 N 1.1413(21) 0.4360(15) 0.1032(14) 0.127 Uani 1 d . .
C510 C 1.1597(21) 0.4430(15) 0.0414(14) 0.101 Uiso 1 d . .
C511 C 1.2027(29) 0.4998(22) 0.0060(19) 0.144 Uiso 1 d . .
O512 O 1.1575(22) 0.5365(18) 0.0089(15) 0.177 Uani 1 d . .
C513 C 1.1786(36) 0.5862(29) -0.0249(25) 0.186 Uiso 1 d . .
C514 C 1.1467(37) 0.6332(26) -0.0454(24) 0.188 Uiso 1 d . .
O515 O 1.0980(16) 0.6392(11) 0.0064(10) 0.116 Uani 1 d . .
C516 C 1.0527(21) 0.6776(15) 0.0037(14) 0.099 Uiso 1 d . .
C517 C 1.0269(23) 0.6933(16) 0.0491(16) 0.114 Uiso 1 d . .
C518 C 0.8967(25) 0.6385(18) 0.0894(16) 0.126 Uiso 1 d . .
C519 C 0.8492(23) 0.5813(17) 0.1328(15) 0.112 Uiso 1 d . .
O520 O 0.8890(23) 0.5519(14) 0.1053(17) 0.118 Uani 1 d . .
C521 C 0.8796(47) 0.5350(30) 0.1048(35) 0.161 Uiso 1 d . .
C522 C 0.8628(27) 0.4894(21) 0.1313(18) 0.135 Uiso 1 d . .
O523 O 0.9598(23) 0.4442(17) 0.1356(15) 0.194 Uani 1 d . .
C524 C 0.9853(25) 0.4028(18) 0.1184(17) 0.128 Uiso 1 d . .
C525 C 1.0686(26) 0.3868(19) 0.1317(17) 0.133 Uiso 1 d . .
K6 K -0.0192(4) 0.1304(3) 0.1072(2) 0.078 Uani 1 d . .
N600 N -0.0720(10) 0.1767(8) 0.1858(7) 0.050 Uiso 1 d . .
C601 C -0.0756(31) 0.2423(22) 0.1405(20) 0.167 Uiso 1 d . .
C602 C -0.1776(26) 0.2014(19) 0.1469(18) 0.140 Uiso 1 d . .
O603 O -0.1385(12) 0.2031(8) 0.0952(8) 0.083 Uiso 1 d . .
C604 C -0.1939(29) 0.1922(20) 0.0697(20) 0.152 Uiso 1 d . .
C605 C -0.1576(28) 0.1886(20) 0.0222(19) 0.139 Uiso 1 d . .
O606 O -0.1210(16) 0.1396(12) 0.0380(11) 0.122 Uiso 1 d . .
C607 C -0.0747(27) 0.1355(20) -0.0109(18) 0.138 Uiso 1 d . .
C608 C -0.0560(25) 0.0781(19) 0.0104(17) 0.128 Uiso 1 d . .
N609 N 0.0574(11) 0.1020(8) 0.0221(7) 0.050 Uiso 1 d . .
C610 C -0.0047(35) 0.1799(25) 0.2060(24) 0.182 Uiso 1 d . .
C611 C 0.0128(36) 0.2160(25) 0.1587(24) 0.174 Uiso 1 d . .
O612 O 0.0920(13) 0.2092(9) 0.1203(10) 0.102 Uiso 1 d . .
C613 C 0.1155(27) 0.1984(19) 0.0757(19) 0.135 Uiso 1 d . .
C614 C 0.1830(25) 0.2033(17) 0.0461(16) 0.123 Uiso 1 d . .
O615 O 0.1316(14) 0.1815(10) 0.0247(10) 0.108 Uiso 1 d . .
C616 C 0.1590(13) 0.1488(10) -0.0014(9) 0.050 Uiso 1 d . .
C617 C 0.1114(13) 0.1272(9) -0.0117(9) 0.050 Uiso 1 d . .
C618 C 0.0758(13) 0.0482(9) 0.0360(9) 0.050 Uiso 1 d . .
C619 C -0.0094(13) 0.0089(9) 0.0846(9) 0.050 Uiso 1 d . .
O620 O -0.0577(8) 0.0098(6) 0.1389(6) 0.050 Uiso 1 d . .
C621 C -0.1375(13) 0.0235(9) 0.1918(9) 0.050 Uiso 1 d . .
C622 C -0.1523(13) 0.0495(9) 0.2360(9) 0.050 Uiso 1 d . .
O623 O -0.0789(8) 0.0707(6) 0.2153(6) 0.050 Uiso 1 d . .
C624 C -0.0892(13) 0.0866(10) 0.2496(9) 0.050 Uiso 1 d . .
C625 C -0.1060(13) 0.1343(10) 0.2368(9) 0.050 Uiso 1 d . .
K7 K 1.4760(4) 0.6277(3) 0.1123(3) 0.077 Uani 1 d . .
N700 N 1.5280(22) 0.7043(16) 0.1630(15) 0.142 Uiso 1 d . .
C701 C 1.6187(13) 0.7177(9) 0.1359(9) 0.050 Uiso 1 d . .
C702 C 1.6374(13) 0.7050(9) 0.1014(9) 0.050 Uiso 1 d . .
O703 O 1.6386(8) 0.6830(6) 0.0693(6) 0.050 Uiso 1 d . .
C704 C 1.6420(13) 0.6702(10) 0.0277(9) 0.050 Uiso 1 d . .
C705 C 1.6480(13) 0.6447(10) 0.0032(9) 0.050 Uiso 1 d . .
O706 O 1.5777(8) 0.6078(6) 0.0352(6) 0.050 Uiso 1 d . .
C707 C 1.5721(13) 0.5558(10) 0.0292(9) 0.050 Uiso 1 d . .
C708 C 1.5098(13) 0.5211(9) 0.0651(9) 0.050 Uiso 1 d . .
N709 N 1.4345(21) 0.5490(15) 0.0749(14) 0.142 Uiso 1 d . .
C710 C 1.3655(13) 0.5053(9) 0.1170(9) 0.050 Uiso 1 d . .
C711 C 1.4340(13) 0.5072(10) 0.1407(9) 0.050 Uiso 1 d . .
O712 O 1.3562(8) 0.5324(6) 0.1873(6) 0.050 Uiso 1 d . .
C713 C 1.3614(13) 0.5287(10) 0.2340(9) 0.050 Uiso 1 d . .
C714 C 1.3532(13) 0.5641(10) 0.2462(9) 0.050 Uiso 1 d . .
O715 O 1.4221(8) 0.5898(6) 0.2275(6) 0.050 Uiso 1 d . .
C716 C 1.4162(13) 0.6374(9) 0.2468(9) 0.050 Uiso 1 d . .
C717 C 1.4923(13) 0.6666(10) 0.2245(9) 0.050 Uiso 1 d . .
C718 C 1.4652(13) 0.7407(10) 0.1506(9) 0.050 Uiso 1 d . .
O720 O 1.3717(18) 0.7140(13) 0.0940(12) 0.148 Uiso 1 d . .
C721 C 1.3233(13) 0.7073(10) 0.0494(9) 0.050 Uiso 1 d . .
C722 C 1.3619(13) 0.6971(10) 0.0167(9) 0.050 Uiso 1 d . .
O723 O 1.3708(9) 0.6492(6) 0.0441(6) 0.050 Uiso 1 d . .
C724 C 1.4105(13) 0.6334(10) -0.0018(9) 0.050 Uiso 1 d . .
C725 C 1.4223(13) 0.5788(10) 0.0233(9) 0.050 Uiso 1 d . .
K8 K 0.4421(5) -0.0401(4) 0.9071(4) 0.126 Uani 1 d . .
N11 N 0.5175(11) -0.1383(8) 0.9007(7) 0.050 Uiso 1 d . .
C1 C 0.5150(13) -0.1470(9) 0.8568(9) 0.050 Uiso 1 d . .
C2 C 0.4306(13) -0.1283(10) 0.8385(9) 0.050 Uiso 1 d . .
O3 O 0.4168(9) -0.0773(6) 0.8320(6) 0.050 Uiso 1 d . .
C3 C 0.3432(13) -0.0601(10) 0.8134(9) 0.050 Uiso 1 d . .
C4 C 0.3400(13) 0.0032(10) 0.7929(9) 0.050 Uiso 1 d . .
O4 O 0.3267(9) 0.0107(6) 0.8423(6) 0.050 Uiso 1 d . .
C9 C 0.3212(13) 0.0716(10) 0.8139(9) 0.050 Uiso 1 d . .
C10 C 0.3210(13) 0.1036(9) 0.8636(9) 0.050 Uiso 1 d . .
C5 C 0.4164(13) 0.1009(10) 0.8699(9) 0.050 Uiso 1 d . .
N630 N 0.1077(28) 0.0527(20) 0.1738(18) 0.186 Uiso 1 d . .
C631 C 0.1441(37) 0.0827(27) 0.1867(25) 0.194 Uiso 1 d . .
C632 C 0.1826(33) 0.0406(24) 0.2297(22) 0.162 Uiso 1 d . .
N633 N 0.1144(27) 0.0006(19) 0.2683(18) 0.170 Uiso 1 d . .
C732 C 1.6445(13) 0.5740(10) 0.1938(9) 0.050 Uiso 1 d . .
N732 N 1.6082(11) 0.5477(8) 0.1750(7) 0.050 Uiso 1 d . .
C731 C 1.6739(35) 0.5342(24) 0.2381(23) 0.172 Uiso 1 d . .
N733 N 1.6012(25) 0.5041(18) 0.2677(17) 0.156 Uiso 1 d . .
C719 C 1.4142(13) 0.7572(9) 0.1139(9) 0.050 Uiso 1 d . .
O89 O 0.3279(9) -0.0356(6) 0.9859(6) 0.050 Uiso 1 d . .
O5 O 0.6107(9) -0.0417(6) 0.8992(6) 0.050 Uiso 1 d . .
C130 C 0.5832(13) 0.0754(9) 0.8348(9) 0.050 Uiso 1 d . .
C8 C 0.6283(13) 0.0108(10) 0.8761(9) 0.050 Uiso 1 d . .
O40 O 0.5177(9) 0.0635(6) 0.8609(6) 0.050 Uiso 1 d . .
C6 C 0.5963(13) -0.1378(10) 0.9200(9) 0.050 Uiso 1 d . .
C68 C 0.3302(13) -0.0918(10) 1.0306(9) 0.050 Uiso 1 d . .
C56 C 1.3498(13) 0.8666(10) 0.0377(9) 0.050 Uiso 1 d . .
C67 C 0.4884(13) -0.1878(10) 0.9385(9) 0.050 Uiso 1 d . .
C567 C 0.4968(13) 0.0862(9) 0.9003(9) 0.050 Uiso 1 d . .
C7 C 0.6396(13) -0.0727(10) 0.8679(9) 0.050 Uiso 1 d . .
N10 N 0.3395(11) 0.0591(8) 0.9037(7) 0.050 Uiso 1 d . .
C65 C 0.3252(13) 0.0617(10) 0.9527(9) 0.050 Uiso 1 d . .
O97 O 0.4150(9) -0.1473(6) 1.0039(6) 0.050 Uiso 1 d . .
C90 C 0.2729(13) -0.0054(10) 0.9887(9) 0.050 Uiso 1 d . .
C900 C 0.4539(13) -0.1871(10) 0.9866(9) 0.050 Uiso 1 d . .

loop_
_atom_type_symbol
_atom_type_description
_atom_type_scat_dispersion_real
_atom_type_scat_dispersion_imag
_atom_type_scat_source
C C 0.0033 0.0016 'International Tables Vol C Tables 4.2.6.8 and 6.1.1.4'
H H 0.0000 0.0000 'International Tables Vol C Tables 4.2.6.8 and 6.1.1.4'
N N 0.0061 0.0033 'International Tables Vol C Tables 4.2.6.8 and 6.1.1.4'
O O 0.0106 0.0060 'International Tables Vol C Tables 4.2.6.8 and 6.1.1.4'
K K 0.2009 0.2494 'International Tables Vol C Tables 4.2.6.8 and 6.1.1.4'
Sn Sn -0.6537 1.4246 'International Tables Vol C Tables 4.2.6.8 and 6.1.1.4'
W W -0.8490 6.8722 'International Tables Vol C Tables 4.2.6.8 and 6.1.1.4'

loop_
_geom_angle_atom_site_label_1
_geom_angle_atom_site_label_2
_geom_angle_atom_site_label_3
_geom_angle
_geom_angle_site_symmetry_1
_geom_angle_site_symmetry_3
_geom_angle_publ_flag
Sn15 Sn11 Sn13 99.69(10) . . ?
Sn15 Sn11 Sn12 65.04(10) . . ?
Sn13 Sn11 Sn12 65.88(10) . . ?
Sn15 Sn11 Sn14 66.09(8) . . ?
Sn13 Sn11 Sn14 65.20(8) . . ?
Sn12 Sn11 Sn14 100.15(10) . . ?
Sn11 Sn12 Sn16 110.62(11) . . ?
Sn11 Sn12 Sn17 109.31(11) . . ?
Sn16 Sn12 Sn17 62.54(7) . . ?
Sn11 Sn12 Sn15 57.17(9) . . ?
Sn16 Sn12 Sn15 57.94(8) . . ?
Sn17 Sn12 Sn15 100.69(8) . . ?
Sn11 Sn12 Sn13 56.91(9) . . ?
Sn16 Sn12 Sn13 101.80(8) . . ?
Sn17 Sn12 Sn13 57.14(8) . . ?
Sn15 Sn12 Sn13 89.66(10) . . ?
Sn11 Sn13 Sn17 110.02(10) . . ?
Sn11 Sn13 Sn18 110.86(9) . . ?
Sn17 Sn13 Sn18 61.70(7) . . ?
Sn11 Sn13 Sn14 57.90(8) . . ?
Sn17 Sn13 Sn14 101.04(8) . . ?
Sn18 Sn13 Sn14 57.86(7) . . ?
Sn11 Sn13 Sn12 57.20(10) . . ?
Sn17 Sn13 Sn12 57.62(8) . . ?
Sn18 Sn13 Sn12 101.49(8) . . ?
Sn14 Sn13 Sn12 90.62(8) . . ?
Sn19 Sn14 Sn11 109.02(11) . . ?
Sn19 Sn14 Sn18 62.63(7) . . ?
Sn11 Sn14 Sn18 109.60(11) . . ?
Sn19 Sn14 Sn13 100.94(9) . . ?
Sn11 Sn14 Sn13 56.91(8) . . ?
Sn18 Sn14 Sn13 57.47(7) . . ?
Sn19 Sn14 Sn15 57.17(7) . . ?
Sn11 Sn14 Sn15 56.31(8) . . ?
Sn18 Sn14 Sn15 100.76(9) . . ?
Sn13 Sn14 Sn15 88.94(9) . . ?
Sn11 Sn15 Sn19 110.02(9) . . ?
Sn11 Sn15 Sn16 111.11(10) . . ?
Sn19 Sn15 Sn16 63.12(7) . . ?
Sn11 Sn15 Sn12 57.79(10) . . ?
Sn19 Sn15 Sn12 101.70(8) . . ?
Sn16 Sn15 Sn12 57.86(8) . . ?
Sn11 Sn15 Sn14 57.60(8) . . ?
Sn19 Sn15 Sn14 56.97(7) . . ?
Sn16 Sn15 Sn14 102.15(8) . . ?
Sn12 Sn15 Sn14 90.78(8) . . ?
W110 Sn16 Sn15 114.39(9) . . ?
W110 Sn16 Sn12 114.38(8) . . ?
Sn15 Sn16 Sn12 64.20(9) . . ?
W110 Sn16 Sn17 58.27(6) . . ?
Sn15 Sn16 Sn17 102.44(9) . . ?
Sn12 Sn16 Sn17 58.82(7) . . ?
W110 Sn16 Sn19 59.13(5) . . ?
Sn15 Sn16 Sn19 58.26(7) . . ?
Sn12 Sn16 Sn19 102.72(10) . . ?
Sn17 Sn16 Sn19 88.23(8) . . ?
W110 Sn17 Sn13 116.40(9) . . ?
W110 Sn17 Sn12 114.37(8) . . ?
Sn13 Sn17 Sn12 65.24(9) . . ?
W110 Sn17 Sn18 60.65(6) . . ?
Sn13 Sn17 Sn18 59.30(8) . . ?
Sn12 Sn17 Sn18 105.19(10) . . ?
W110 Sn17 Sn16 58.44(6) . . ?
Sn13 Sn17 Sn16 104.78(9) . . ?
Sn12 Sn17 Sn16 58.64(7) . . ?
Sn18 Sn17 Sn16 91.77(8) . . ?
Sn13 Sn18 Sn14 64.66(8) . . ?
Sn13 Sn18 W110 113.65(9) . . ?
Sn14 Sn18 W110 113.76(8) . . ?
Sn13 Sn18 Sn17 59.00(8) . . ?
Sn14 Sn18 Sn17 103.93(9) . . ?
W110 Sn18 Sn17 58.01(6) . . ?
Sn13 Sn18 Sn19 102.91(8) . . ?
Sn14 Sn18 Sn19 58.25(7) . . ?
W110 Sn18 Sn19 58.60(6) . . ?
Sn17 Sn18 Sn19 89.44(8) . . ?
Sn14 Sn19 Sn15 65.86(8) . . ?
Sn14 Sn19 W110 115.52(8) . . ?
Sn15 Sn19 W110 113.42(9) . . ?
Sn14 Sn19 Sn18 59.12(7) . . ?
Sn15 Sn19 Sn18 104.34(7) . . ?
W110 Sn19 Sn18 59.61(6) . . ?
Sn14 Sn19 Sn16 105.25(8) . . ?
Sn15 Sn19 Sn16 58.62(8) . . ?
W110 Sn19 Sn16 57.74(6) . . ?
Sn18 Sn19 Sn16 90.54(7) . . ?
C12 W110 C11 89.3(11) . . ?
C12 W110 C13 87.1(10) . . ?
C11 W110 C13 86.5(11) . . ?
C12 W110 Sn17 138.8(7) . . ?
C11 W110 Sn17 81.0(9) . . ?
C13 W110 Sn17 131.6(7) . . ?
C12 W110 Sn16 148.9(7) . . ?
C11 W110 Sn16 119.7(8) . . ?
C13 W110 Sn16 84.0(7) . . ?
Sn17 W110 Sn16 63.29(6) . . ?
C12 W110 Sn19 90.2(7) . . ?
C11 W110 Sn19 170.6(9) . . ?
C13 W110 Sn19 102.8(6) . . ?
Sn17 W110 Sn19 93.31(7) . . ?
Sn16 W110 Sn19 63.14(7) . . ?
C12 W110 Sn18 84.8(7) . . ?
C11 W110 Sn18 108.8(9) . . ?
C13 W110 Sn18 162.5(7) . . ?
Sn17 W110 Sn18 61.34(7) . . ?
Sn16 W110 Sn18 95.03(7) . . ?
Sn19 W110 Sn18 61.79(6) . . ?
O11 C11 W110 173.7(24) . . ?
O12 C12 W110 178.8(20) . . ?
O13 C13 W110 177.6(21) . . ?
Sn25 Sn21 Sn22 64.89(9) . . ?
Sn25 Sn21 Sn23 99.20(9) . . ?
Sn22 Sn21 Sn23 65.46(8) . . ?
Sn25 Sn21 Sn24 65.81(8) . . ?
Sn22 Sn21 Sn24 99.58(9) . . ?
Sn23 Sn21 Sn24 64.90(8) . . ?
Sn21 Sn22 Sn26 110.31(10) . . ?
Sn21 Sn22 Sn27 109.82(10) . . ?
Sn26 Sn22 Sn27 62.27(7) . . ?
Sn21 Sn22 Sn25 57.30(8) . . ?
Sn26 Sn22 Sn25 57.55(7) . . ?
Sn27 Sn22 Sn25 100.75(8) . . ?
Sn21 Sn22 Sn23 57.45(8) . . ?
Sn26 Sn22 Sn23 101.28(8) . . ?
Sn27 Sn22 Sn23 57.12(7) . . ?
Sn25 Sn22 Sn23 89.92(8) . . ?
Sn21 Sn23 Sn27 110.33(9) . . ?
Sn21 Sn23 Sn28 110.97(9) . . ?
Sn27 Sn23 Sn28 61.36(7) . . ?
Sn21 Sn23 Sn24 57.72(8) . . ?
Sn27 Sn23 Sn24 101.01(8) . . ?
Sn28 Sn23 Sn24 58.11(7) . . ?
Sn21 Sn23 Sn22 57.09(8) . . ?
Sn27 Sn23 Sn22 58.03(7) . . ?
Sn28 Sn23 Sn22 101.43(8) . . ?
Sn24 Sn23 Sn22 90.29(8) . . ?
Sn29 Sn24 Sn21 109.55(10) . . ?
Sn29 Sn24 Sn28 62.51(7) . . ?
Sn21 Sn24 Sn28 110.04(9) . . ?
Sn29 Sn24 Sn23 101.11(8) . . ?
Sn21 Sn24 Sn23 57.38(7) . . ?
Sn28 Sn24 Sn23 57.43(7) . . ?
Sn29 Sn24 Sn25 57.39(6) . . ?
Sn21 Sn24 Sn25 56.50(8) . . ?
Sn28 Sn24 Sn25 100.79(8) . . ?
Sn23 Sn24 Sn25 89.21(8) . . ?
Sn21 Sn25 Sn26 111.41(9) . . ?
Sn21 Sn25 Sn29 110.52(9) . . ?
Sn26 Sn25 Sn29 62.48(6) . . ?
Sn21 Sn25 Sn22 57.82(9) . . ?
Sn26 Sn25 Sn22 58.24(7) . . ?
Sn29 Sn25 Sn22 101.80(7) . . ?
Sn21 Sn25 Sn24 57.69(7) . . ?
Sn26 Sn25 Sn24 101.67(7) . . ?
Sn29 Sn25 Sn24 57.24(6) . . ?
Sn22 Sn25 Sn24 90.58(8) . . ?
W210 Sn26 Sn25 115.54(8) . . ?
W210 Sn26 Sn22 114.95(8) . . ?
Sn25 Sn26 Sn22 64.21(8) . . ?
W210 Sn26 Sn29 59.59(5) . . ?
Sn25 Sn26 Sn29 59.00(7) . . ?
Sn22 Sn26 Sn29 103.54(9) . . ?
W210 Sn26 Sn27 58.47(6) . . ?
Sn25 Sn26 Sn27 103.16(8) . . ?
Sn22 Sn26 Sn27 59.10(7) . . ?
Sn29 Sn26 Sn27 89.03(7) . . ?
W210 Sn27 Sn23 116.46(8) . . ?
W210 Sn27 Sn22 114.38(8) . . ?
Sn23 Sn27 Sn22 64.85(8) . . ?
W210 Sn27 Sn28 60.54(6) . . ?
Sn23 Sn27 Sn28 59.46(7) . . ?
Sn22 Sn27 Sn28 104.91(8) . . ?
W210 Sn27 Sn26 58.34(6) . . ?
Sn23 Sn27 Sn26 104.16(8) . . ?
Sn22 Sn27 Sn26 58.62(7) . . ?
Sn28 Sn27 Sn26 91.07(7) . . ?
Sn23 Sn28 Sn24 64.46(8) . . ?
Sn23 Sn28 W210 114.21(8) . . ?
Sn24 Sn28 W210 113.90(7) . . ?
Sn23 Sn28 Sn27 59.18(7) . . ?
Sn24 Sn28 Sn27 103.94(8) . . ?
W210 Sn28 Sn27 58.42(6) . . ?
Sn23 Sn28 Sn29 103.09(8) . . ?
Sn24 Sn28 Sn29 58.30(6) . . ?
W210 Sn28 Sn29 58.68(5) . . ?
Sn27 Sn28 Sn29 89.77(7) . . ?
Sn24 Sn29 Sn25 65.37(7) . . ?
Sn24 Sn29 W210 115.37(7) . . ?
Sn25 Sn29 W210 113.65(7) . . ?
Sn24 Sn29 Sn26 104.62(8) . . ?
Sn25 Sn29 Sn26 58.52(6) . . ?
W210 Sn29 Sn26 58.06(5) . . ?
Sn24 Sn29 Sn28 59.19(6) . . ?
Sn25 Sn29 Sn28 104.02(7) . . ?
W210 Sn29 Sn28 59.35(6) . . ?
Sn26 Sn29 Sn28 90.13(7) . . ?
C23 W210 C22 92.7(9) . . ?
C23 W210 C21 84.9(10) . . ?
C22 W210 C21 85.8(10) . . ?
C23 W210 Sn26 119.0(7) . . ?
C22 W210 Sn26 146.4(6) . . ?
C21 W210 Sn26 86.3(8) . . ?
C23 W210 Sn27 79.0(7) . . ?
C22 W210 Sn27 140.3(6) . . ?
C21 W210 Sn27 131.1(8) . . ?
Sn26 W210 Sn27 63.19(6) . . ?
C23 W210 Sn29 169.4(7) . . ?
C22 W210 Sn29 88.6(6) . . ?
C21 W210 Sn29 105.7(7) . . ?
Sn26 W210 Sn29 62.35(6) . . ?
Sn27 W210 Sn29 93.28(7) . . ?
C23 W210 Sn28 107.6(7) . . ?
C22 W210 Sn28 85.6(6) . . ?
C21 W210 Sn28 165.1(7) . . ?
Sn26 W210 Sn28 94.20(6) . . ?
Sn27 W210 Sn28 61.04(6) . . ?
Sn29 W210 Sn28 61.98(6) . . ?
O21 C21 W210 179.3(25) . . ?
O22 C22 W210 177.0(19) . . ?
O23 C23 W210 179.3(20) . . ?
O123 K1 O112 95.6(6) . . ?
O123 K1 O103 120.2(6) . . ?
O112 K1 O103 137.3(5) . . ?
O123 K1 O120 61.1(5) . . ?
O112 K1 O120 118.7(5) . . ?
O103 K1 O120 99.8(5) . . ?
O123 K1 O115 135.7(6) . . ?
O112 K1 O115 60.6(6) . . ?
O103 K1 O115 99.8(6) . . ?
O120 K1 O115 96.3(5) . . ?
O123 K1 O106 99.5(6) . . ?
O112 K1 O106 95.9(5) . . ?
O103 K1 O106 58.3(5) . . ?
O120 K1 O106 140.5(5) . . ?
O115 K1 O106 118.3(6) . . ?
O123 K1 N100 120.7(6) . . ?
O112 K1 N100 120.6(7) . . ?
O103 K1 N100 62.1(6) . . ?
O120 K1 N100 60.5(6) . . ?
O115 K1 N100 60.8(7) . . ?
O106 K1 N100 119.0(6) . . ?
O123 K1 N109 60.8(6) . . ?
O112 K1 N109 59.1(6) . . ?
O103 K1 N109 116.9(6) . . ?
O120 K1 N109 121.1(6) . . ?
O115 K1 N109 118.7(6) . . ?
O106 K1 N109 59.7(6) . . ?
N100 K1 N109 178.4(7) . . ?
C101 N100 C117 110.8(27) . . ?
C101 N100 C118 110.6(25) . . ?
C117 N100 C118 109.7(24) . . ?
C101 N100 K1 105.9(19) . . ?
C117 N100 K1 108.8(17) . . ?
C118 N100 K1 111.1(16) . . ?
N100 C101 C102 118.0(30) . . ?
O103 C102 C101 109.0(27) . . ?
C104 O103 C102 108.6(20) . . ?
C104 O103 K1 116.8(13) . . ?
C102 O103 K1 111.6(16) . . ?
O103 C104 C105 110.6(21) . . ?
O106 C105 C104 112.9(22) . . ?
C107 O106 C105 115.3(21) . . ?
C107 O106 K1 116.1(16) . . ?
C105 O106 K1 114.2(14) . . ?
O106 C107 C108 112.7(24) . . ?
N109 C108 C107 110.2(22) . . ?
C125 N109 C110 108.2(23) . . ?
C125 N109 C108 104.1(22) . . ?
C110 N109 C108 106.2(21) . . ?
C125 N109 K1 112.3(15) . . ?
C110 N109 K1 110.9(17) . . ?
C108 N109 K1 114.6(15) . . ?
C111 C110 N109 113.2(27) . . ?
O112 C111 C110 109.2(24) . . ?
C111 O112 C113 112.5(19) . . ?
C111 O112 K1 119.2(16) . . ?
C113 O112 K1 116.1(14) . . ?
O112 C113 C114 108.9(21) . . ?
O115 C114 C113 113.7(29) . . ?
C114 O115 C116 110.2(26) . . ?
C114 O115 K1 115.8(21) . . ?
C116 O115 K1 114.3(17) . . ?
O115 C116 C117 108.8(27) . . ?
N100 C117 C116 115.6(28) . . ?
N100 C118 C119 113.2(23) . . ?
O120 C119 C118 110.1(22) . . ?
C119 O120 C121 111.9(20) . . ?
C119 O120 K1 116.7(16) . . ?
C121 O120 K1 112.3(13) . . ?
C122 C121 O120 110.1(23) . . ?
C121 C122 O123 112.7(24) . . ?
C124 O123 C122 114.3(22) . . ?
C124 O123 K1 119.8(17) . . ?
C122 O123 K1 112.5(16) . . ?
O123 C124 C125 113.2(25) . . ?
N109 C125 C124 110.8(25) . . ?
O220 K2 O206 133.5(5) . . ?
O220 K2 O223 63.3(5) . . ?
O206 K2 O223 90.7(5) . . ?
O220 K2 O203 92.2(5) . . ?
O206 K2 O203 62.1(5) . . ?
O223 K2 O203 113.3(5) . . ?
O220 K2 O215 101.3(5) . . ?
O206 K2 O215 119.9(5) . . ?
O223 K2 O215 143.0(5) . . ?
O203 K2 O215 100.0(5) . . ?
O220 K2 O212 124.4(5) . . ?
O206 K2 O212 96.4(5) . . ?
O223 K2 O212 100.3(5) . . ?
O203 K2 O212 139.1(5) . . ?
O215 K2 O212 59.0(5) . . ?
O220 K2 N200 61.2(5) . . ?
O206 K2 N200 120.9(6) . . ?
O223 K2 N200 123.5(5) . . ?
O203 K2 N200 60.4(5) . . ?
O215 K2 N200 60.3(5) . . ?
O212 K2 N200 118.6(5) . . ?
O220 K2 N209 120.8(5) . . ?
O206 K2 N209 59.0(5) . . ?
O223 K2 N209 58.7(5) . . ?
O203 K2 N209 120.1(5) . . ?
O215 K2 N209 117.5(5) . . ?
O212 K2 N209 59.4(5) . . ?
N200 K2 N209 177.6(6) . . ?
C201 N200 C217 112.6(20) . . ?
C201 N200 C218 110.5(19) . . ?
C217 N200 C218 109.7(20) . . ?
C201 N200 K2 107.8(15) . . ?
C217 N200 K2 109.9(15) . . ?
C218 N200 K2 106.1(14) . . ?
N200 C201 C202 116.4(19) . . ?
O203 C202 C201 106.7(20) . . ?
C202 O203 C204 109.5(18) . . ?
C202 O203 K2 116.0(15) . . ?
C204 O203 K2 112.1(12) . . ?
O203 C204 C205 109.4(20) . . ?
O206 C205 C204 103.9(20) . . ?
C207 O206 C205 106.7(19) . . ?
C207 O206 K2 121.4(14) . . ?
C205 O206 K2 112.3(15) . . ?
O206 C207 C208 106.8(20) . . ?
N209 C208 C207 111.4(20) . . ?
C208 N209 C225 110.3(19) . . ?
C208 N209 C210 111.5(20) . . ?
C225 N209 C210 108.8(20) . . ?
C208 N209 K2 110.2(14) . . ?
C225 N209 K2 106.8(13) . . ?
C210 N209 K2 109.1(14) . . ?
N209 C210 C211 111.9(21) . . ?
O212 C211 C210 111.6(21) . . ?
C211 O212 C213 113.4(20) . . ?
C211 O212 K2 117.7(14) . . ?
C213 O212 K2 115.5(15) . . ?
O212 C213 C214 113.6(23) . . ?
O215 C214 C213 107.5(24) . . ?
C216 O215 C214 109.6(21) . . ?
C216 O215 K2 113.0(15) . . ?
C214 O215 K2 118.4(15) . . ?
O215 C216 C217 107.9(24) . . ?
N200 C217 C216 112.5(23) . . ?
C219 C218 N200 114.4(22) . . ?
O220 C219 C218 112.5(23) . . ?
C219 O220 C221 110.4(19) . . ?
C219 O220 K2 121.4(15) . . ?
C221 O220 K2 116.5(13) . . ?
O220 C221 C222 108.3(19) . . ?
O223 C222 C221 109.4(18) . . ?
C224 O223 C222 109.2(17) . . ?
C224 O223 K2 117.0(13) . . ?
C222 O223 K2 112.0(12) . . ?
O223 C224 C225 105.9(20) . . ?
C224 C225 N209 114.9(21) . . ?
O312 K3 O303 135.6(7) . . ?
O312 K3 O315 60.8(6) . . ?
O303 K3 O315 97.6(7) . . ?
O312 K3 O320 121.3(7) . . ?
O303 K3 O320 99.8(7) . . ?
O315 K3 O320 101.2(6) . . ?
O312 K3 O306 93.4(7) . . ?
O303 K3 O306 60.0(8) . . ?
O315 K3 O306 116.3(6) . . ?
O320 K3 O306 138.6(6) . . ?
O312 K3 O323 101.7(7) . . ?
O303 K3 O323 114.3(7) . . ?
O315 K3 O323 144.3(6) . . ?
O320 K3 O323 59.2(6) . . ?
O306 K3 O323 94.4(6) . . ?
O312 K3 N300 120.6(7) . . ?
O303 K3 N300 62.0(8) . . ?
O315 K3 N300 60.6(7) . . ?
O320 K3 N300 62.8(7) . . ?
O306 K3 N300 120.7(8) . . ?
O323 K3 N300 120.1(7) . . ?
O312 K3 N309 61.3(8) . . ?
O303 K3 N309 116.5(9) . . ?
O315 K3 N309 121.1(8) . . ?
O320 K3 N309 116.8(8) . . ?
O306 K3 N309 58.1(8) . . ?
O323 K3 N309 59.1(8) . . ?
N300 K3 N309 178.1(9) . . ?
C318 N300 C317 103.3(29) . . ?
C318 N300 C301 118.9(30) . . ?
C317 N300 C301 111.1(30) . . ?
C318 N300 K3 104.6(22) . . ?
C317 N300 K3 110.6(21) . . ?
C301 N300 K3 108.1(21) . . ?
C302 C301 N300 114.1(39) . . ?
C301 C302 O303 117.4(41) . . ?
C304 O303 C302 120.0(31) . . ?
C304 O303 K3 110.2(22) . . ?
C302 O303 K3 109.3(24) . . ?
O303 C304 C305 116.1(34) . . ?
O306 C305 C304 107.2(36) . . ?
C305 O306 C307 109.9(32) . . ?
C305 O306 K3 114.3(25) . . ?
C307 O306 K3 113.5(23) . . ?
O306 C307 C308 108.6(37) . . ?
N309 C308 C307 104.3(37) . . ?
C308 N309 C310 104.6(33) . . ?
C308 N309 C325 107.9(32) . . ?
C310 N309 C325 110.1(32) . . ?
C308 N309 K3 116.2(27) . . ?
C310 N309 K3 109.1(23) . . ?
C325 N309 K3 108.8(21) . . ?
N309 C310 C311 111.0(35) . . ?
O312 C311 C310 110.6(31) . . ?
C311 O312 C313 111.7(24) . . ?
C311 O312 K3 123.1(20) . . ?
C313 O312 K3 115.1(18) . . ?
C314 C313 O312 115.0(27) . . ?
C313 C314 O315 108.4(24) . . ?
C316 O315 C314 109.5(22) . . ?
C316 O315 K3 113.6(19) . . ?
C314 O315 K3 113.6(14) . . ?
O315 C316 C317 108.0(31) . . ?
C316 C317 N300 113.3(34) . . ?
N300 C318 C319 108.9(34) . . ?
O320 C319 C318 99.1(32) . . ?
C319 O320 C321 106.0(26) . . ?
C319 O320 K3 112.3(21) . . ?
C321 O320 K3 115.9(17) . . ?
C322 C321 O320 109.7(27) . . ?
C321 C322 O323 115.7(28) . . ?
C322 O323 C324 109.7(25) . . ?
C322 O323 K3 116.0(17) . . ?
C324 O323 K3 117.8(20) . . ?
O323 C324 C325 102.1(30) . . ?
C324 C325 N309 115.3(31) . . ?
O412 K4 O420 132.8(7) . . ?
O412 K4 O415 62.9(7) . . ?
O420 K4 O415 90.5(7) . . ?
O412 K4 O406 99.9(7) . . ?
O420 K4 O406 122.1(7) . . ?
O415 K4 O406 141.6(7) . . ?
O412 K4 O423 90.6(6) . . ?
O420 K4 O423 63.2(6) . . ?
O415 K4 O423 112.7(6) . . ?
O406 K4 O423 100.9(7) . . ?
O412 K4 O403 125.0(7) . . ?
O420 K4 O403 96.7(7) . . ?
O415 K4 O403 101.5(7) . . ?
O406 K4 O403 58.6(7) . . ?
O423 K4 O403 139.6(6) . . ?
O412 K4 N409 60.9(8) . . ?
O420 K4 N409 121.4(8) . . ?
O415 K4 N409 122.9(7) . . ?
O406 K4 N409 59.7(7) . . ?
O423 K4 N409 59.8(7) . . ?
O403 K4 N409 117.8(8) . . ?
O412 K4 N400 120.3(7) . . ?
O420 K4 N400 59.0(7) . . ?
O415 K4 N400 58.5(7) . . ?
O406 K4 N400 118.6(7) . . ?
O423 K4 N400 121.0(7) . . ?
O403 K4 N400 60.5(7) . . ?
N409 K4 N400 178.2(8) . . ?
O412 K4 C413 20.2(8) . . ?
O420 K4 C413 116.5(8) . . ?
O415 K4 C413 44.6(8) . . ?
O406 K4 C413 119.4(8) . . ?
O423 K4 C413 91.7(8) . . ?
O403 K4 C413 128.5(8) . . ?
N409 K4 C413 78.3(9) . . ?
N400 K4 C413 103.1(8) . . ?
C418 N400 C417 108.7(29) . . ?
C418 N400 C401 109.8(27) . . ?
C417 N400 C401 112.3(26) . . ?
C418 N400 K4 108.5(22) . . ?
C417 N400 K4 109.4(20) . . ?
C401 N400 K4 108.0(19) . . ?
C402 C401 N400 111.0(29) . . ?
O403 C402 C401 113.1(30) . . ?
C404 O403 C402 107.9(26) . . ?
C404 O403 K4 118.0(20) . . ?
C402 O403 K4 113.7(20) . . ?
O403 C404 C405 101.9(28) . . ?
O406 C405 C404 117.6(28) . . ?
C407 O406 C405 117.3(28) . . ?
C407 O406 K4 112.8(23) . . ?
C405 O406 K4 115.0(18) . . ?
O406 C407 C408 119.5(37) . . ?
N409 C408 C407 102.1(33) . . ?
C410 N409 C408 99.7(31) . . ?
C410 N409 C425 105.5(29) . . ?
C408 N409 C425 110.1(29) . . ?
C410 N409 K4 109.6(21) . . ?
C408 N409 K4 116.5(24) . . ?
C425 N409 K4 114.0(22) . . ?
N409 C410 C411 112.3(29) . . ?
O412 C411 C410 109.2(24) . . ?
C413 O412 C411 108.8(26) . . ?
C413 O412 K4 113.9(22) . . ?
C411 O412 K4 122.5(18) . . ?
O412 C413 C414 110.1(30) . . ?
O412 C413 K4 46.0(17) . . ?
C414 C413 K4 81.1(19) . . ?
O415 C414 C413 107.7(25) . . ?
C414 O415 C416 107.2(22) . . ?
C414 O415 K4 111.0(16) . . ?
C416 O415 K4 117.6(16) . . ?
O415 C416 C417 103.2(25) . . ?
N400 C417 C416 114.2(29) . . ?
N400 C418 C419 115.7(31) . . ?
O420 C419 C418 109.0(29) . . ?
C419 O420 C421 111.7(24) . . ?
C419 O420 K4 120.6(20) . . ?
C421 O420 K4 109.0(17) . . ?
O420 C421 C422 111.5(25) . . ?
O423 C422 C421 110.4(26) . . ?
C422 O423 C424 104.9(24) . . ?
C422 O423 K4 112.8(17) . . ?
C424 O423 K4 114.9(18) . . ?
O423 C424 C425 102.2(27) . . ?
N409 C425 C424 108.0(29) . . ?
O515 K5 O512 63.0(13) . . ?
O515 K5 O520 93.4(10) . . ?
O512 K5 O520 122.0(12) . . ?
O515 K5 O503 97.0(8) . . ?
O512 K5 O503 132.5(11) . . ?
O520 K5 O503 100.6(9) . . ?
O515 K5 O523 140.7(13) . . ?
O512 K5 O523 101.5(16) . . ?
O520 K5 O523 63.0(13) . . ?
O503 K5 O523 117.2(12) . . ?
O515 K5 O506 121.6(9) . . ?
O512 K5 O506 91.9(12) . . ?
O520 K5 O506 140.7(10) . . ?
O503 K5 O506 61.0(7) . . ?
O523 K5 O506 93.3(13) . . ?
O515 K5 N500 58.7(8) . . ?
O512 K5 N500 121.6(13) . . ?
O520 K5 N500 59.9(9) . . ?
O503 K5 N500 61.0(7) . . ?
O523 K5 N500 120.5(12) . . ?
O506 K5 N500 121.3(8) . . ?
O515 K5 N509 122.7(11) . . ?
O512 K5 N509 60.4(14) . . ?
O520 K5 N509 123.3(11) . . ?
O503 K5 N509 114.6(10) . . ?
O523 K5 N509 61.7(14) . . ?
O506 K5 N509 54.1(10) . . ?
N500 K5 N509 175.5(11) . . ?
O515 K5 C521 98.6(19) . . ?
O512 K5 C521 117.5(20) . . ?
O520 K5 C521 9.3(18) . . ?
O503 K5 C521 107.5(17) . . ?
O523 K5 C521 54.5(17) . . ?
O506 K5 C521 138.5(20) . . ?
N500 K5 C521 69.1(15) . . ?
N509 K5 C521 114.1(16) . . ?
O515 K5 C513 41.5(16) . . ?
O512 K5 C513 22.0(16) . . ?
O520 K5 C513 117.9(16) . . ?
O503 K5 C513 120.3(14) . . ?
O523 K5 C513 120.5(18) . . ?
O506 K5 C513 100.9(15) . . ?
N500 K5 C513 100.1(16) . . ?
N509 K5 C513 81.3(17) . . ?
C521 K5 C513 117.3(22) . . ?
C501 N500 C517 109.9(31) . . ?
C501 N500 C518 117.0(28) . . ?
C517 N500 C518 110.7(32) . . ?
C501 N500 K5 107.5(20) . . ?
C517 N500 K5 109.9(24) . . ?
C518 N500 K5 101.5(24) . . ?
N500 C501 C502 115.0(26) . . ?
O503 C502 C501 108.5(25) . . ?
C504 O503 C502 106.0(24) . . ?
C504 O503 K5 117.0(19) . . ?
C502 O503 K5 117.8(17) . . ?
O503 C504 C505 102.8(31) . . ?
O506 C505 C504 112.9(33) . . ?
C505 O506 C507 106.8(35) . . ?
C505 O506 K5 111.4(21) . . ?
C507 O506 K5 120.0(29) . . ?
O506 C507 C508 102.4(40) . . ?
N509 C508 C507 115.3(46) . . ?
C508 N509 C510 119.5(45) . . ?
C508 N509 C525 103.5(45) . . ?
C510 N509 C525 101.2(38) . . ?
C508 N509 K5 122.5(36) . . ?
C510 N509 K5 101.3(28) . . ?
C525 N509 K5 106.3(28) . . ?
C511 C510 N509 107.8(43) . . ?
C510 C511 O512 111.3(52) . . ?
C513 O512 C511 119.1(57) . . ?
C513 O512 K5 107.3(41) . . ?
C511 O512 K5 127.7(39) . . ?
C514 C513 O512 140.6(81) . . ?
C514 C513 K5 98.6(60) . . ?
O512 C513 K5 50.7(33) . . ?
C513 C514 O515 100.7(68) . . ?
C514 O515 C516 120.7(43) . . ?
C514 O515 K5 114.7(33) . . ?
C516 O515 K5 118.1(29) . . ?
C517 C516 O515 120.7(43) . . ?
N500 C517 C516 108.9(41) . . ?
N500 C518 C519 114.0(40) . . ?
O520 C519 C518 93.5(39) . . ?
C521 O520 C519 128.9(100) . . ?
C521 O520 K5 103.6(100) . . ?
C519 O520 K5 118.8(28) . . ?
O520 C521 C522 141.8(100) . . ?
O520 C521 K5 67.0(100) . . ?
C522 C521 K5 101.9(59) . . ?
C521 C522 O523 112.6(61) . . ?
C524 O523 C522 133.2(47) . . ?
C524 O523 K5 120.2(36) . . ?
C522 O523 K5 88.2(31) . . ?
O523 C524 C525 106.8(48) . . ?
C524 C525 N509 115.8(44) . . ?
O603 K6 O623 96.2(7) . . ?
O603 K6 O606 59.3(9) . . ?
O623 K6 O606 117.9(8) . . ?
O603 K6 N609 120.2(7) . . ?
O623 K6 N609 133.2(6) . . ?
O606 K6 N609 67.4(8) . . ?
O603 K6 N600 60.5(7) . . ?
O623 K6 N600 55.2(6) . . ?
O606 K6 N600 117.7(9) . . ?
N609 K6 N600 168.4(7) . . ?
O603 K6 O615 109.5(9) . . ?
O623 K6 O615 143.4(8) . . ?
O606 K6 O615 97.8(10) . . ?
N609 K6 O615 52.4(8) . . ?
N600 K6 O615 116.0(8) . . ?
O603 K6 O612 90.9(8) . . ?
O623 K6 O612 95.8(7) . . ?
O606 K6 O612 135.5(10) . . ?
N609 K6 O612 110.7(8) . . ?
N600 K6 O612 58.1(7) . . ?
O615 K6 O612 59.2(9) . . ?
O603 K6 O620 121.1(7) . . ?
O623 K6 O620 64.9(5) . . ?
O606 K6 O620 80.6(8) . . ?
N609 K6 O620 71.1(6) . . ?
N600 K6 O620 119.2(6) . . ?
O615 K6 O620 117.8(7) . . ?
O612 K6 O620 142.9(7) . . ?
O603 K6 C613 100.8(13) . . ?
O623 K6 C613 118.4(12) . . ?
O606 K6 C613 121.7(13) . . ?
N609 K6 C613 84.7(13) . . ?
N600 K6 C613 83.8(12) . . ?
O615 K6 C613 32.9(12) . . ?
O612 K6 C613 26.3(11) . . ?
O620 K6 C613 137.8(12) . . ?
O603 K6 C621 96.4(7) . . ?
O623 K6 C621 37.9(6) . . ?
O606 K6 C621 85.4(9) . . ?
N609 K6 C621 104.7(7) . . ?
N600 K6 C621 86.4(7) . . ?
O615 K6 C621 151.7(8) . . ?
O612 K6 C621 133.6(8) . . ?
O620 K6 C621 34.7(6) . . ?
C613 K6 C621 152.7(12) . . ?
O603 K6 N630 152.7(12) . . ?
O623 K6 N630 62.9(11) . . ?
O606 K6 N630 144.7(13) . . ?
N609 K6 N630 86.9(12) . . ?
N600 K6 N630 92.3(12) . . ?
O615 K6 N630 83.7(13) . . ?
O612 K6 N630 75.1(12) . . ?
O620 K6 N630 68.0(11) . . ?
C613 K6 N630 77.0(16) . . ?
C621 K6 N630 78.0(12) . . ?
O603 K6 C602 23.3(10) . . ?
O623 K6 C602 74.1(10) . . ?
O606 K6 C602 77.5(12) . . ?
N609 K6 C602 142.8(10) . . ?
N600 K6 C602 40.2(10) . . ?
O615 K6 C602 124.6(11) . . ?
O612 K6 C602 85.7(11) . . ?
O620 K6 C602 115.8(10) . . ?
C613 K6 C602 104.5(15) . . ?
C621 K6 C602 83.6(10) . . ?
N630 K6 C602 130.1(14) . . ?
C625 N600 C610 87.5(37) . . ?
C625 N600 C601 148.5(28) . . ?
C610 N600 C601 102.7(40) . . ?
C625 N600 K6 109.6(16) . . ?
C610 N600 K6 107.5(33) . . ?
C601 N600 K6 95.9(23) . . ?
O603 C602 K6 48.5(21) . . ?
C604 O603 C602 112.1(38) . . ?
C604 O603 K6 111.3(30) . . ?
C602 O603 K6 108.2(27) . . ?
O603 C604 C605 113.7(48) . . ?
O603 C604 K6 46.6(23) . . ?
C605 C604 K6 82.9(35) . . ?
O606 C605 C604 103.1(48) . . ?
C605 O606 C607 106.0(44) . . ?
C605 O606 K6 113.2(32) . . ?
C607 O606 K6 110.8(30) . . ?
C608 C607 O606 99.9(53) . . ?
C607 C608 N609 88.5(46) . . ?
C617 N609 C618 106.4(23) . . ?
C617 N609 C608 125.3(26) . . ?
C618 N609 C608 85.8(24) . . ?
C617 N609 K6 123.5(19) . . ?
C618 N609 K6 115.7(16) . . ?
C608 N609 K6 94.6(18) . . ?
N600 C610 C611 76.5(61) . . ?
O612 C611 C610 117.1(60) . . ?
C611 O612 C613 140.4(47) . . ?
C611 O612 K6 83.4(35) . . ?
C613 O612 K6 62.7(26) . . ?
C614 C613 O612 129.9(62) . . ?
C614 C613 O615 57.6(37) . . ?
O612 C613 O615 172.4(44) . . ?
C614 C613 K6 134.8(48) . . ?
O612 C613 K6 90.9(26) . . ?
O615 C613 K6 81.6(23) . . ?
C613 C614 O615 75.7(48) . . ?
C614 O615 C616 122.5(34) . . ?
C614 O615 C613 46.7(28) . . ?
C616 O615 C613 154.0(34) . . ?
C614 O615 K6 109.7(29) . . ?
C616 O615 K6 109.3(20) . . ?
C613 O615 K6 65.5(24) . . ?
C617 C616 O615 118.2(26) . . ?
C616 C617 N609 118.8(30) . . ?
C616 C617 C618 119.2(24) . . ?
N609 C617 C618 40.5(16) . . ?
C616 C617 K6 83.9(19) . . ?
N609 C617 K6 40.9(16) . . ?
C618 C617 K6 74.9(11) . . ?
N609 C618 C619 106.9(21) . . ?
N609 C618 C617 33.1(13) . . ?
C619 C618 C617 139.9(20) . . ?
O620 C619 C618 132.7(20) . . ?
C619 O620 C621 162.8(18) . . ?
C619 O620 K6 95.2(12) . . ?
C621 O620 K6 79.2(11) . . ?
C622 C621 O620 144.6(20) . . ?
C622 C621 K6 89.3(14) . . ?
O620 C621 K6 66.1(10) . . ?
O623 C622 C621 87.5(21) . . ?
O623 C622 C624 43.9(14) . . ?
C621 C622 C624 131.3(21) . . ?
O623 C622 K6 39.1(13) . . ?
C621 C622 K6 64.3(13) . . ?
C624 C622 K6 75.0(13) . . ?
C624 O623 C622 86.5(22) . . ?
C624 O623 K6 127.0(18) . . ?
C622 O623 K6 123.7(17) . . ?
O623 C624 C625 115.5(25) . . ?
O623 C624 C622 49.6(15) . . ?
C625 C624 C622 113.6(22) . . ?
N600 C625 C624 124.0(23) . . ?
O706 K7 O720 123.9(9) . . ?
O706 K7 O723 82.9(6) . . ?
O720 K7 O723 56.4(9) . . ?
O706 K7 N709 58.2(10) . . ?
O720 K7 N709 112.3(13) . . ?
O723 K7 N709 57.5(10) . . ?
O706 K7 O715 143.1(6) . . ?
O720 K7 O715 93.0(9) . . ?
O723 K7 O715 123.8(6) . . ?
N709 K7 O715 111.7(10) . . ?
O706 K7 O703 61.6(5) . . ?
O720 K7 O703 103.1(9) . . ?
O723 K7 O703 118.4(6) . . ?
N709 K7 O703 119.7(10) . . ?
O715 K7 O703 113.5(5) . . ?
O706 K7 O712 113.5(6) . . ?
O720 K7 O712 100.7(9) . . ?
O723 K7 O712 85.1(6) . . ?
N709 K7 O712 60.4(10) . . ?
O715 K7 O712 52.8(5) . . ?
O703 K7 O712 153.2(6) . . ?
O706 K7 C704 38.2(6) . . ?
O720 K7 C704 107.6(10) . . ?
O723 K7 C704 99.7(7) . . ?
N709 K7 C704 96.1(10) . . ?
O715 K7 C704 136.0(7) . . ?
O703 K7 C704 25.0(6) . . ?
O712 K7 C704 148.8(7) . . ?
O706 K7 C711 77.0(6) . . ?
O720 K7 C711 128.0(10) . . ?
O723 K7 C711 84.9(6) . . ?
N709 K7 C711 33.6(10) . . ?
O715 K7 C711 80.4(6) . . ?
O703 K7 C711 127.0(6) . . ?
O712 K7 C711 36.7(6) . . ?
C704 K7 C711 112.5(7) . . ?
O706 K7 N732 76.8(6) . . ?
O720 K7 N732 153.3(9) . . ?
O723 K7 N732 149.8(6) . . ?
N709 K7 N732 92.6(11) . . ?
O715 K7 N732 67.9(5) . . ?
O703 K7 N732 70.4(5) . . ?
O712 K7 N732 82.8(6) . . ?
C704 K7 N732 77.7(7) . . ?
C711 K7 N732 69.1(6) . . ?
O706 K7 N700 122.1(9) . . ?
O720 K7 N700 72.8(12) . . ?
O723 K7 N700 128.1(10) . . ?
N709 K7 N700 174.1(13) . . ?
O715 K7 N700 64.2(9) . . ?
O703 K7 N700 60.6(9) . . ?
O712 K7 N700 116.4(9) . . ?
C704 K7 N700 84.9(10) . . ?
C711 K7 N700 140.9(10) . . ?
N732 K7 N700 81.9(9) . . ?
O706 K7 C722 86.5(6) . . ?
O720 K7 C722 43.4(9) . . ?
O723 K7 C722 18.0(6) . . ?
N709 K7 C722 74.3(11) . . ?
O715 K7 C722 127.2(6) . . ?
O703 K7 C722 105.8(6) . . ?
O712 K7 C722 99.8(6) . . ?
C704 K7 C722 92.2(7) . . ?
C711 K7 C722 102.9(7) . . ?
N732 K7 C722 162.7(6) . . ?
N700 K7 C722 111.5(10) . . ?
C701 N700 C717 125.4(39) . . ?
C701 N700 C718 124.9(36) . . ?
C717 N700 C718 102.4(29) . . ?
C701 N700 K7 102.9(26) . . ?
C717 N700 K7 98.3(22) . . ?
C718 N700 K7 94.7(21) . . ?
C702 C701 N700 112.1(33) . . ?
C701 C702 O703 163.1(29) . . ?
C701 C702 K7 104.5(19) . . ?
O703 C702 K7 58.7(13) . . ?
C704 O703 C702 168.1(24) . . ?
C704 O703 K7 86.1(15) . . ?
C702 O703 K7 99.9(14) . . ?
O703 C704 C705 159.6(29) . . ?
O703 C704 K7 68.9(14) . . ?
C705 C704 K7 104.4(19) . . ?
C704 C705 O706 97.4(22) . . ?
C705 O706 C707 118.4(19) . . ?
C705 O706 K7 119.3(14) . . ?
C707 O706 K7 121.6(14) . . ?
C708 C707 O706 114.1(25) . . ?
C707 C708 N709 112.9(28) . . ?
C725 N709 C710 118.2(34) . . ?
C725 N709 C708 103.2(29) . . ?
C710 N709 C708 109.1(30) . . ?
C725 N709 K7 106.4(26) . . ?
C710 N709 K7 113.1(24) . . ?
C708 N709 K7 105.8(23) . . ?
C711 C710 N709 68.9(25) . . ?
C710 C711 O712 85.4(23) . . ?
C710 C711 K7 107.7(17) . . ?
O712 C711 K7 70.8(12) . . ?
C713 O712 C711 126.0(20) . . ?
C713 O712 K7 102.3(15) . . ?
C711 O712 K7 72.5(13) . . ?
C714 C713 O712 123.1(30) . . ?
C714 C713 O715 40.3(18) . . ?
O712 C713 O715 110.5(20) . . ?
C714 C713 K7 83.1(21) . . ?
O712 C713 K7 56.8(13) . . ?
O715 C713 K7 54.6(9) . . ?
C713 C714 O715 104.8(26) . . ?
C714 O715 C716 107.2(19) . . ?
C714 O715 C713 34.9(15) . . ?
C716 O715 C713 142.0(16) . . ?
C714 O715 K7 113.4(16) . . ?
C716 O715 K7 112.5(12) . . ?
C713 O715 K7 93.2(11) . . ?
C717 C716 O715 106.7(21) . . ?
C716 C717 N700 126.6(30) . . ?
C719 C718 N700 138.5(27) . . ?
C721 O720 C719 147.3(31) . . ?
C721 O720 K7 102.9(21) . . ?
C719 O720 K7 103.1(21) . . ?
C722 C721 O720 116.6(28) . . ?
C722 C721 O723 43.7(18) . . ?
O720 C721 O723 98.7(21) . . ?
C721 C722 O723 97.2(26) . . ?
C721 C722 K7 84.3(20) . . ?
O723 C722 K7 44.4(13) . . ?
C722 O723 C724 96.7(21) . . ?
C722 O723 C721 39.1(15) . . ?
C724 O723 C721 135.1(18) . . ?
C722 O723 K7 117.6(16) . . ?
C724 O723 K7 108.6(14) . . ?
C721 O723 K7 102.0(11) . . ?
C725 C724 O723 103.3(24) . . ?
C724 C725 N709 129.8(32) . . ?
O5 K8 O89 127.5(7) . . ?
O5 K8 O40 67.1(6) . . ?
O89 K8 O40 102.8(6) . . ?
O5 K8 O3 105.4(6) . . ?
O89 K8 O3 124.6(7) . . ?
O40 K8 O3 112.9(7) . . ?
O5 K8 N11 65.0(7) . . ?
O89 K8 N11 126.3(7) . . ?
O40 K8 N11 125.5(7) . . ?
O3 K8 N11 59.4(6) . . ?
O5 K8 O4 139.8(6) . . ?
O89 K8 O4 84.7(6) . . ?
O40 K8 O4 84.2(6) . . ?
O3 K8 O4 59.6(6) . . ?
N11 K8 O4 118.7(7) . . ?
O5 K8 O97 91.1(7) . . ?
O89 K8 O97 68.1(6) . . ?
O40 K8 O97 145.0(7) . . ?
O3 K8 O97 98.8(6) . . ?
N11 K8 O97 59.1(6) . . ?
O4 K8 O97 126.3(6) . . ?
O5 K8 N10 124.2(6) . . ?
O89 K8 N10 54.4(6) . . ?
O40 K8 N10 60.3(6) . . ?
O3 K8 N10 110.7(7) . . ?
N11 K8 N10 169.4(8) . . ?
O4 K8 N10 51.2(6) . . ?
O97 K8 N10 122.5(6) . . ?
O5 K8 C68 114.5(8) . . ?
O89 K8 C68 27.0(6) . . ?
O40 K8 C68 122.6(7) . . ?
O3 K8 C68 120.3(7) . . ?
N11 K8 C68 100.0(7) . . ?
O4 K8 C68 104.4(7) . . ?
O97 K8 C68 41.2(6) . . ?
N10 K8 C68 81.4(7) . . ?
O5 K8 C900 81.9(7) . . ?
O89 K8 C900 89.0(7) . . ?
O40 K8 C900 147.8(8) . . ?
O3 K8 C900 82.6(7) . . ?
N11 K8 C900 37.7(7) . . ?
O4 K8 C900 127.1(7) . . ?
O97 K8 C900 21.5(5) . . ?
N10 K8 C900 142.7(7) . . ?
C68 K8 C900 62.4(7) . . ?
O5 K8 C7 23.7(6) . . ?
O89 K8 C7 146.3(8) . . ?
O40 K8 C7 80.7(6) . . ?
O3 K8 C7 82.3(6) . . ?
N11 K8 C7 45.8(7) . . ?
O4 K8 C7 128.9(7) . . ?
O97 K8 C7 89.6(7) . . ?
N10 K8 C7 141.0(7) . . ?
C68 K8 C7 124.9(8) . . ?
C900 K8 C7 73.4(7) . . ?
O5 K8 C8 23.3(6) . . ?
O89 K8 C8 123.9(7) . . ?
O40 K8 C8 43.8(6) . . ?
O3 K8 C8 111.2(6) . . ?
N11 K8 C8 85.9(7) . . ?
O4 K8 C8 121.8(7) . . ?
O97 K8 C8 111.7(7) . . ?
N10 K8 C8 102.2(7) . . ?
C68 K8 C8 123.2(8) . . ?
C900 K8 C8 105.0(8) . . ?
C7 K8 C8 40.6(7) . . ?
C1 N11 C6 124.2(21) . . ?
C1 N11 C67 98.8(22) . . ?
C6 N11 C67 95.5(20) . . ?
C1 N11 K8 116.0(17) . . ?
C6 N11 K8 101.9(16) . . ?
C67 N11 K8 120.0(15) . . ?
N11 C1 C2 111.4(20) . . ?
O3 C2 C1 111.5(20) . . ?
C2 O3 C3 111.1(19) . . ?
C2 O3 K8 120.2(15) . . ?
C3 O3 K8 115.0(15) . . ?
O3 C3 C4 109.6(23) . . ?
O4 C4 C3 101.5(22) . . ?
C4 O4 C9 92.1(20) . . ?
C4 O4 K8 114.9(14) . . ?
C9 O4 K8 124.4(15) . . ?
O4 C9 C10 108.2(20) . . ?
N10 C10 C5 63.3(17) . . ?
N10 C10 C9 98.4(20) . . ?
C5 C10 C9 104.3(19) . . ?
N10 C5 C10 49.3(16) . . ?
N10 C5 C567 112.4(22) . . ?
C10 C5 C567 159.0(23) . . ?
N10 C5 K8 60.8(14) . . ?
C10 C5 K8 99.6(16) . . ?
C567 C5 K8 73.9(13) . . ?
C631 N630 K6 105.3(82) . . ?
N630 C631 C632 101.1(94) . . ?
N633 C632 C631 105.9(52) . . ?
N732 C732 C731 107.3(41) . . ?
C732 N732 K7 108.5(20) . . ?
N733 C731 C732 99.0(58) . . ?
C718 C719 O720 124.3(25) . . ?
C90 O89 C68 122.5(20) . . ?
C90 O89 K8 133.8(16) . . ?
C68 O89 K8 102.2(14) . . ?
C8 O5 C7 116.9(21) . . ?
C8 O5 K8 98.9(16) . . ?
C7 O5 K8 104.3(14) . . ?
O40 C130 C8 94.8(20) . . ?
O40 C130 K8 38.9(14) . . ?
C8 C130 K8 65.0(11) . . ?
O5 C8 C130 138.9(21) . . ?
O5 C8 K8 57.9(13) . . ?
C130 C8 K8 83.3(11) . . ?
C130 O40 C567 114.1(22) . . ?
C130 O40 K8 125.9(17) . . ?
C567 O40 K8 106.6(14) . . ?
N11 C6 C7 96.7(20) . . ?
C56 C68 O89 142.3(29) 1_446 . ?
C56 C68 K8 93.3(22) 1_446 . ?
O89 C68 K8 50.8(11) . . ?
C68 C56 O97 125.2(28) 1_664 1_664 ?
C900 C67 N11 113.3(29) . . ?
O40 C567 C5 76.3(17) . . ?
O5 C7 C6 95.3(20) . . ?
O5 C7 K8 51.9(11) . . ?
C6 C7 K8 78.9(13) . . ?
C65 N10 C5 103.2(23) . . ?
C65 N10 C10 116.1(24) . . ?
C5 N10 C10 67.4(18) . . ?
C65 N10 K8 108.7(17) . . ?
C5 N10 K8 92.3(15) . . ?
C10 N10 K8 133.8(17) . . ?
N10 C65 C90 94.6(24) . . ?
C900 O97 C56 149.1(22) . 1_446 ?
C900 O97 K8 106.9(18) . . ?
C56 O97 K8 99.1(12) 1_446 . ?
O89 C90 C65 102.4(21) . . ?
C67 C900 O97 134.5(35) . . ?
C67 C900 K8 83.4(24) . . ?
O97 C900 K8 51.6(16) . . ?

loop_
_geom_bond_atom_site_label_1
_geom_bond_atom_site_label_2
_geom_bond_distance
_geom_bond_site_symmetry_2
_geom_bond_publ_flag
Sn11 Sn15 2.935(3) . ?
Sn11 Sn13 2.946(3) . ?
Sn11 Sn12 2.955(5) . ?
Sn11 Sn14 2.978(3) . ?
Sn12 Sn16 2.979(3) . ?
Sn12 Sn17 2.984(3) . ?
Sn12 Sn15 3.167(4) . ?
Sn12 Sn13 3.209(4) . ?
Sn13 Sn17 2.968(4) . ?
Sn13 Sn18 2.977(3) . ?
Sn13 Sn14 3.192(3) . ?
Sn14 Sn19 2.963(3) . ?
Sn14 Sn18 2.990(3) . ?
Sn14 Sn15 3.225(3) . ?
Sn15 Sn19 2.969(3) . ?
Sn15 Sn16 2.981(4) . ?
Sn16 W110 2.952(2) . ?
Sn16 Sn17 3.095(3) . ?
Sn16 Sn19 3.115(3) . ?
Sn17 W110 2.947(2) . ?
Sn17 Sn18 3.049(3) . ?
Sn18 W110 3.029(2) . ?
Sn18 Sn19 3.094(3) . ?
Sn19 W110 2.997(2) . ?
W110 C12 1.87(2) . ?
W110 C11 1.88(3) . ?
W110 C13 1.95(2) . ?
C11 O11 1.22(3) . ?
C12 O12 1.26(3) . ?
C13 O13 1.12(3) . ?
Sn21 Sn25 2.937(3) . ?
Sn21 Sn22 2.954(4) . ?
Sn21 Sn23 2.966(3) . ?
Sn21 Sn24 2.977(3) . ?
Sn22 Sn26 2.985(3) . ?
Sn22 Sn27 3.000(3) . ?
Sn22 Sn25 3.161(3) . ?
Sn22 Sn23 3.201(3) . ?
Sn23 Sn27 2.970(3) . ?
Sn23 Sn28 2.978(3) . ?
Sn23 Sn24 3.189(3) . ?
Sn24 Sn29 2.972(3) . ?
Sn24 Sn28 3.001(3) . ?
Sn24 Sn25 3.213(3) . ?
Sn25 Sn26 2.962(3) . ?
Sn25 Sn29 2.977(3) . ?
Sn26 W210 2.951(2) . ?
Sn26 Sn29 3.080(3) . ?
Sn26 Sn27 3.094(3) . ?
Sn27 W210 2.955(2) . ?
Sn27 Sn28 3.035(3) . ?
Sn28 W210 3.020(2) . ?
Sn28 Sn29 3.099(3) . ?
Sn29 W210 2.999(2) . ?
W210 C23 1.87(2) . ?
W210 C22 1.94(2) . ?
W210 C21 1.98(3) . ?
C21 O21 1.09(3) . ?
C22 O22 1.17(3) . ?
C23 O23 1.24(3) . ?
K1 O123 2.80(2) . ?
K1 O112 2.82(2) . ?
K1 O103 2.86(2) . ?
K1 O120 2.87(2) . ?
K1 O115 2.86(2) . ?
K1 O106 2.93(2) . ?
K1 N100 2.96(2) . ?
K1 N109 2.97(2) . ?
N100 C101 1.44(4) . ?
N100 C117 1.42(4) . ?
N100 C118 1.48(3) . ?
C101 C102 1.44(5) . ?
C102 O103 1.44(4) . ?
O103 C104 1.40(3) . ?
C104 C105 1.43(4) . ?
C105 O106 1.43(3) . ?
O106 C107 1.40(3) . ?
C107 C108 1.54(4) . ?
C108 N109 1.51(4) . ?
N109 C125 1.46(4) . ?
N109 C110 1.49(4) . ?
C110 C111 1.43(4) . ?
C111 O112 1.43(3) . ?
O112 C113 1.48(3) . ?
C113 C114 1.58(4) . ?
C114 O115 1.27(4) . ?
O115 C116 1.42(4) . ?
C116 C117 1.49(4) . ?
C118 C119 1.57(4) . ?
C119 O120 1.33(3) . ?
O120 C121 1.44(3) . ?
C121 C122 1.45(4) . ?
C122 O123 1.43(3) . ?
O123 C124 1.39(3) . ?
C124 C125 1.58(4) . ?
K2 O220 2.76(2) . ?
K2 O206 2.77(2) . ?
K2 O223 2.81(2) . ?
K2 O203 2.82(2) . ?
K2 O215 2.91(2) . ?
K2 O212 2.93(2) . ?
K2 N200 3.02(2) . ?
K2 N209 3.05(2) . ?
N200 C201 1.37(3) . ?
N200 C217 1.44(3) . ?
N200 C218 1.54(3) . ?
C201 C202 1.54(3) . ?
C202 O203 1.41(3) . ?
O203 C204 1.43(3) . ?
C204 C205 1.52(4) . ?
C205 O206 1.52(3) . ?
O206 C207 1.49(3) . ?
C207 C208 1.50(4) . ?
C208 N209 1.48(3) . ?
N209 C225 1.48(3) . ?
N209 C210 1.52(3) . ?
C210 C211 1.49(4) . ?
C211 O212 1.40(3) . ?
O212 C213 1.38(3) . ?
C213 C214 1.58(4) . ?
C214 O215 1.43(3) . ?
O215 C216 1.43(3) . ?
C216 C217 1.55(4) . ?
C218 C219 1.44(4) . ?
C219 O220 1.43(3) . ?
O220 C221 1.42(3) . ?
C221 C222 1.57(3) . ?
C222 O223 1.55(3) . ?
O223 C224 1.40(3) . ?
C224 C225 1.43(3) . ?
K3 O312 2.80(2) . ?
K3 O303 2.81(3) . ?
K3 O315 2.86(2) . ?
K3 O320 2.90(2) . ?
K3 O306 2.90(2) . ?
K3 O323 2.90(2) . ?
K3 N300 2.90(3) . ?
K3 N309 2.99(3) . ?
N300 C318 1.57(5) . ?
N300 C317 1.55(5) . ?
N300 C301 1.52(5) . ?
C301 C302 1.22(5) . ?
C302 O303 1.49(5) . ?
O303 C304 1.39(4) . ?
C304 C305 1.47(6) . ?
C305 O306 1.37(5) . ?
O306 C307 1.48(5) . ?
C307 C308 1.53(6) . ?
C308 N309 1.47(5) . ?
N309 C310 1.55(5) . ?
N309 C325 1.53(5) . ?
C310 C311 1.62(5) . ?
C311 O312 1.34(4) . ?
O312 C313 1.44(4) . ?
C313 C314 1.44(4) . ?
C314 O315 1.49(3) . ?
O315 C316 1.43(4) . ?
C316 C317 1.42(5) . ?
C318 C319 1.56(6) . ?
C319 O320 1.49(5) . ?
O320 C321 1.48(4) . ?
C321 C322 1.43(5) . ?
C322 O323 1.46(4) . ?
O323 C324 1.46(4) . ?
C324 C325 1.47(5) . ?
K4 O412 2.78(2) . ?
K4 O420 2.78(2) . ?
K4 O415 2.83(2) . ?
K4 O406 2.85(2) . ?
K4 O423 2.84(2) . ?
K4 O403 2.91(2) . ?
K4 N409 2.94(3) . ?
K4 N400 3.10(3) . ?
K4 C413 3.53(4) . ?
N400 C418 1.36(4) . ?
N400 C417 1.43(4) . ?
N400 C401 1.55(4) . ?
C401 C402 1.44(5) . ?
C402 O403 1.47(4) . ?
O403 C404 1.38(4) . ?
C404 C405 1.56(4) . ?
C405 O406 1.38(4) . ?
O406 C407 1.21(4) . ?
C407 C408 1.62(6) . ?
C408 N409 1.51(5) . ?
N409 C410 1.44(4) . ?
N409 C425 1.44(5) . ?
C410 C411 1.62(4) . ?
C411 O412 1.33(4) . ?
O412 C413 1.33(4) . ?
C413 C414 1.60(4) . ?
C414 O415 1.49(3) . ?
O415 C416 1.46(4) . ?
C416 C417 1.56(4) . ?
C418 C419 1.54(5) . ?
C419 O420 1.41(4) . ?
O420 C421 1.52(3) . ?
C421 C422 1.50(4) . ?
C422 O423 1.36(4) . ?
O423 C424 1.44(4) . ?
C424 C425 1.65(5) . ?
K5 O515 2.83(3) . ?
K5 O512 2.71(5) . ?
K5 O520 2.84(5) . ?
K5 O503 2.77(2) . ?
K5 O523 2.85(5) . ?
K5 O506 2.84(3) . ?
K5 N500 3.07(3) . ?
K5 N509 3.07(4) . ?
K5 C521 3.00(9) . ?
K5 C513 3.34(8) . ?
N500 C501 1.41(4) . ?
N500 C517 1.49(5) . ?
N500 C518 1.54(6) . ?
C501 C502 1.55(4) . ?
C502 O503 1.46(4) . ?
O503 C504 1.44(4) . ?
C504 C505 1.56(5) . ?
C505 O506 1.39(5) . ?
O506 C507 1.48(6) . ?
C507 C508 1.63(7) . ?
C508 N509 1.12(6) . ?
N509 C510 1.64(6) . ?
N509 C525 1.67(6) . ?
C510 C511 1.56(7) . ?
C511 O512 1.24(7) . ?
O512 C513 1.31(8) . ?
C513 C514 1.32(10) . ?
C514 O515 1.57(8) . ?
O515 C516 1.25(5) . ?
C516 C517 1.48(6) . ?
C518 C519 1.64(7) . ?
C519 O520 1.37(5) . ?
O520 C521 0.50(10) . ?
C521 C522 1.17(8) . ?
C522 O523 2.00(7) . ?
O523 C524 1.40(7) . ?
C524 C525 1.55(7) . ?
K6 O603 2.74(3) . ?
K6 O623 2.79(2) . ?
K6 O606 2.83(4) . ?
K6 N609 2.84(2) . ?
K6 N600 2.92(2) . ?
K6 O615 2.99(3) . ?
K6 O612 3.10(3) . ?
K6 O620 3.08(2) . ?
K6 C613 2.75(6) . ?
K6 C621 3.31(3) . ?
K6 N630 3.30(7) . ?
K6 C602 3.47(6) . ?
N600 C625 1.44(3) . ?
N600 C610 1.41(7) . ?
N600 C601 1.73(7) . ?
C602 O603 1.44(6) . ?
O603 C604 1.42(6) . ?
C604 C605 1.39(7) . ?
C605 O606 1.39(6) . ?
O606 C607 1.47(6) . ?
C607 C608 1.47(7) . ?
C608 N609 2.20(6) . ?
N609 C617 1.16(3) . ?
N609 C618 1.39(3) . ?
C610 C611 1.28(8) . ?
C611 O612 1.58(7) . ?
O612 C613 1.37(6) . ?
C613 C614 1.23(6) . ?
C613 O615 1.65(6) . ?
C614 O615 1.43(6) . ?
O615 C616 1.37(4) . ?
C616 C617 1.17(4) . ?
C617 C618 2.05(4) . ?
C618 C619 1.78(4) . ?
C619 O620 1.58(3) . ?
O620 C621 1.92(3) . ?
C621 C622 1.63(4) . ?
C622 O623 1.30(3) . ?
C622 C624 1.71(4) . ?
O623 C624 1.19(3) . ?
C624 C625 1.23(4) . ?
K7 O706 2.68(2) . ?
K7 O720 2.82(4) . ?
K7 O723 2.80(2) . ?
K7 N709 2.91(5) . ?
K7 O715 2.93(2) . ?
K7 O703 2.96(2) . ?
K7 O712 3.07(2) . ?
K7 C704 3.17(3) . ?
K7 C711 3.10(3) . ?
K7 N732 3.35(2) . ?
K7 N700 3.21(5) . ?
K7 C722 3.55(3) . ?
N700 C701 1.55(5) . ?
N700 C717 1.61(5) . ?
N700 C718 1.42(5) . ?
C701 C702 1.14(3) . ?
C702 O703 1.27(3) . ?
O703 C704 1.34(3) . ?
C704 C705 1.14(4) . ?
C705 O706 1.46(3) . ?
O706 C707 1.49(3) . ?
C707 C708 1.37(4) . ?
C708 N709 1.48(5) . ?
N709 C725 1.42(5) . ?
N709 C710 1.60(5) . ?
C710 C711 1.49(4) . ?
C711 O712 1.95(3) . ?
O712 C713 1.31(3) . ?
C713 C714 1.13(4) . ?
C713 O715 1.92(3) . ?
C714 O715 1.28(3) . ?
O715 C716 1.58(3) . ?
C716 C717 1.42(3) . ?
C718 C719 1.43(4) . ?
O720 C721 1.73(5) . ?
O720 C719 1.73(5) . ?
C721 C722 1.13(4) . ?
C721 O723 1.78(3) . ?
C722 O723 1.24(3) . ?
O723 C724 1.53(3) . ?
C724 C725 1.39(4) . ?
K8 O5 2.83(2) . ?
K8 O89 2.64(2) . ?
K8 O40 2.81(2) . ?
K8 O3 2.81(2) . ?
K8 N11 2.95(3) . ?
K8 O4 2.91(2) . ?
K8 O97 3.05(2) . ?
K8 N10 3.11(3) . ?
K8 C68 3.33(3) . ?
K8 C900 3.73(3) . ?
K8 C7 3.48(3) . ?
K8 C8 3.30(3) . ?
N11 C1 1.37(3) . ?
N11 C6 1.56(3) . ?
N11 C67 1.36(4) . ?
C1 C2 1.63(4) . ?
C2 O3 1.34(3) . ?
O3 C3 1.46(3) . ?
C3 C4 1.58(4) . ?
C4 O4 1.46(3) . ?
O4 C9 1.53(3) . ?
C9 C10 1.92(4) . ?
C10 N10 1.37(3) . ?
C10 C5 1.67(4) . ?
C5 N10 1.61(3) . ?
C5 C567 1.73(4) . ?
N630 C631 1.25(9) . ?
C631 C632 1.55(10) . ?
C632 N633 1.52(8) . ?
C732 N732 1.29(3) . ?
C732 C731 1.46(8) . ?
C731 N733 1.40(8) . ?
O89 C90 1.22(3) . ?
O89 C68 1.55(3) . ?
O5 C8 1.32(3) . ?
O5 C7 1.44(3) . ?
C130 O40 1.16(3) . ?
C130 C8 1.91(4) . ?
O40 C567 1.45(3) . ?
C6 C7 1.84(4) . ?
C68 C56 1.11(4) 1_446 ?
C56 C68 1.11(4) 1_664 ?
C56 O97 1.43(3) 1_664 ?
C67 C900 1.36(3) . ?
N10 C65 1.38(3) . ?
C65 C90 1.84(4) . ?
O97 C900 1.43(3) . ?
O97 C56 1.43(3) 1_446 ?
